data_7011836
loop_
_publ_author_name
'Baldwin, Richard'
'Bennett, Martin A.'
'Hockless, David C. R.'
'Pertici, Paolo'
'Verrazzani, Alessandra'
'Uccello Barretta, Gloria'
'Marchetti, Fabio'
'Salvadori, Piero'

_publ_section_title
;
 Synthesis, structures and dynamic NMR spectra of ??6-hexaethylbenzene
 complexes of ruthenium(0) and ruthenium(ii)
;
_journal_issue 23
_journal_name_full 'Journal of the Chemical Society, Dalton Transactions'
_journal_page_first 4488
_journal_paper_doi 10.1039/b204875m
_journal_year 2002
_chemical_formula_moiety 'C36 H60 Cl3 Ru2 +, F6 P -'
_chemical_formula_sum 'C36 H60 Cl3 F6 P Ru2'
_chemical_formula_weight 946.33
_space_group_IT_number 2
_symmetry_cell_setting triclinic
_symmetry_Int_Tables_number 2
_symmetry_space_group_name_Hall '-P 1'
_symmetry_space_group_name_H-M 'P -1'
_audit_creation_date 2002-02-26
_audit_creation_method 'by teXsan v1.8'
_audit_update_record
;
Refinement by David Hockless
Report by David Hockless Sept 1994
Cif editted by Tony Willis (hence e-mail address) 
for Martin Bennett Mar 2002 2002-03-19  passes checkcif with minor warnings.
;
_cell_angle_alpha 90.97(1)
_cell_angle_beta 90.56(1)
_cell_angle_gamma 100.89(2)
_cell_formula_units_Z 4
_cell_length_a 13.913(3)
_cell_length_b 14.132(3)
_cell_length_c 21.625(3)
_cell_measurement_reflns_used 25
_cell_measurement_temperature 296.2
_cell_measurement_theta_max 19.5
_cell_measurement_theta_min 16.3
_cell_volume 4174.3(14)
_computing_cell_refinement 'MSC/AFC Diffractometer Control'
_computing_data_collection 'MSC/AFC Diffractometer Control'
_computing_data_reduction 'teXsan (MSC, 1992-1997)'
_computing_publication_material 'teXsan (MSC, 1992-1997)'
_computing_structure_refinement 'teXsan (MSC, 1992-1997)'
_computing_structure_solution
;
'DIRDIF92 PATTY (Beurskens, 1992) '
;
_diffrn_ambient_temperature 296.2
_diffrn_measured_fraction_theta_full 1.
_diffrn_measured_fraction_theta_max 1.
_diffrn_measurement_device_type 'Rigaku AFC6S'
_diffrn_measurement_method \w-2\q
_diffrn_orient_matrix_UB_11 -0.00459
_diffrn_orient_matrix_UB_12 -0.05234
_diffrn_orient_matrix_UB_13 -0.03225
_diffrn_orient_matrix_UB_21 -0.00396
_diffrn_orient_matrix_UB_22 0.04786
_diffrn_orient_matrix_UB_23 -0.03304
_diffrn_orient_matrix_UB_31 0.07302
_diffrn_orient_matrix_UB_32 0.01306
_diffrn_orient_matrix_UB_33 -0.00320
_diffrn_radiation_detector 'scintillation counter'
_diffrn_radiation_monochromator graphite
_diffrn_radiation_source 'X-ray tube'
_diffrn_radiation_type 'Mo K\a'
_diffrn_radiation_wavelength 0.7107
_diffrn_reflns_av_R_equivalents 0.01911
_diffrn_reflns_limit_h_max 16
_diffrn_reflns_limit_h_min 0
_diffrn_reflns_limit_k_max 16
_diffrn_reflns_limit_k_min -16
_diffrn_reflns_limit_l_max 25
_diffrn_reflns_limit_l_min -25
_diffrn_reflns_number 15431
_diffrn_reflns_reduction_process 'Lp corrections applied'
_diffrn_reflns_theta_full 25.
_diffrn_reflns_theta_max 25.0
_diffrn_reflns_theta_min 2.11
_diffrn_standards_decay_% 0.26
_diffrn_standards_interval_count 150
_diffrn_standards_number 3
_exptl_absorpt_coefficient_mu 1.005
_exptl_absorpt_correction_T_max .886
_exptl_absorpt_correction_T_min .827
_exptl_absorpt_correction_type psi-scan
_exptl_absorpt_process_details
;
\y scans (North,Phillips & Matthews, 1968)
;
_exptl_crystal_colour orange
_exptl_crystal_density_diffrn 1.506
_exptl_crystal_density_meas ?
_exptl_crystal_description block
_exptl_crystal_F_000 1936.00
_exptl_crystal_size_max 0.24
_exptl_crystal_size_mid 0.16
_exptl_crystal_size_min 0.12
_refine_diff_density_max 1.03
_refine_diff_density_min -1.13
_refine_ls_extinction_method none
_refine_ls_goodness_of_fit_ref 1.99
_refine_ls_hydrogen_treatment noref
_refine_ls_matrix_type full
_refine_ls_number_constraints 0
_refine_ls_number_parameters 865
_refine_ls_number_reflns 10182
_refine_ls_number_restraints 0
_refine_ls_R_factor_gt 0.0370
_refine_ls_shift/su_max 0.09
_refine_ls_shift/su_mean 0.003
_refine_ls_structure_factor_coef F
_refine_ls_weighting_details 'w = 1/[\s^2^(Fo) + 0.0000|Fo|^2^]'
_refine_ls_weighting_scheme sigma
_refine_ls_wR_factor_ref 0.0300
_reflns_number_gt 10182
_reflns_number_total 14767
_reflns_threshold_expression I>3.00\s(I)
_cod_data_source_file b204875m.txt
_cod_data_source_block rxb2
_cod_original_cell_volume 4175(1)
_cod_original_sg_symbol_H-M 'P -1       '
_cod_original_formula_sum 'C36 H60 Cl3 F6 P Ru2 '
_cod_database_code 7011836

loop_
_symmetry_equiv_pos_as_xyz
'   +x,   +y,   +z'
'   -x,   -y,   -z'

loop_
_atom_site_label
_atom_site_fract_x
_atom_site_fract_y
_atom_site_fract_z
_atom_site_U_iso_or_equiv
_atom_site_occupancy
_atom_site_refinement_flags
_atom_site_adp_type
_atom_site_calc_flag
_atom_site_calc_attached_atom
Ru(1) 0.79975(3) 0.63597(3) 0.21827(2) 0.0321(1) 1.000 . Uani d ?
Ru(1') 0.64398(3) 0.78556(3) 0.21478(2) 0.0315(1) 1.000 . Uani d ?
Ru(2) 0.17302(3) 0.16199(3) 0.34699(2) 0.0391(1) 1.000 . Uani d ?
Ru(2') 0.23660(3) 0.22106(3) 0.20395(2) 0.0344(1) 1.000 . Uani d ?
Cl(11) 0.76416(8) 0.74872(8) 0.14064(5) 0.0384(3) 1.000 . Uani d ?
Cl(12) 0.78213(9) 0.77508(9) 0.28427(6) 0.0426(4) 1.000 . Uani d ?
Cl(13) 0.62256(8) 0.61194(8) 0.22519(6) 0.0383(3) 1.000 . Uani d ?
Cl(21) 0.1765(1) 0.30915(9) 0.28869(6) 0.0463(4) 1.000 . Uani d ?
Cl(22) 0.32471(9) 0.16636(9) 0.29047(6) 0.0467(4) 1.000 . Uani d ?
Cl(23) 0.10893(9) 0.09507(9) 0.24587(5) 0.0444(4) 1.000 . Uani d ?
P(1) 0.7946(1) 0.2089(1) 0.99691(8) 0.0565(5) 1.000 . Uani d ?
P(2) 0.7048(2) 0.2802(2) 0.4926(1) 0.113(1) 1.000 . Uani d ?
F(11) 0.7686(4) 0.1915(4) 1.0654(2) 0.152(2) 1.000 . Uani d ?
F(12) 0.6981(3) 0.1412(3) 0.9740(2) 0.125(2) 1.000 . Uani d ?
F(13) 0.8141(3) 0.2353(4) 0.9296(2) 0.173(2) 1.000 . Uani d ?
F(14) 0.8878(3) 0.2788(3) 1.0189(2) 0.145(2) 1.000 . Uani d ?
F(15) 0.7374(4) 0.2908(3) 0.9996(3) 0.180(2) 1.000 . Uani d ?
F(16) 0.8446(4) 0.1278(4) 0.9956(3) 0.248(3) 1.000 . Uani d ?
F(21) 0.7665(5) 0.2110(5) 0.4897(4) 0.413(4) 1.000 . Uani d ?
F(22) 0.6198(6) 0.2058(6) 0.4955(4) 0.326(5) 1.000 . Uani d ?
F(23) 0.6465(6) 0.3518(5) 0.4981(4) 0.291(4) 1.000 . Uani d ?
F(24) 0.7906(6) 0.3573(6) 0.4905(4) 0.329(5) 1.000 . Uani d ?
F(25) 0.7040(6) 0.2737(6) 0.5606(3) 0.271(4) 1.000 . Uani d ?
F(26) 0.7080(7) 0.2901(5) 0.4257(3) 0.284(4) 1.000 . Uani d ?
C(101) 0.9572(3) 0.6384(3) 0.2117(2) 0.040(1) 1.000 . Uani d ?
C(101') 0.6423(3) 0.9391(3) 0.2044(2) 0.040(1) 1.000 . Uani d ?
C(102) 0.9072(3) 0.5877(3) 0.1593(2) 0.038(1) 1.000 . Uani d ?
C(102') 0.5972(3) 0.8859(3) 0.1517(2) 0.037(1) 1.000 . Uani d ?
C(103) 0.8274(3) 0.5100(3) 0.1664(2) 0.040(1) 1.000 . Uani d ?
C(103') 0.5184(3) 0.8055(3) 0.1582(2) 0.038(1) 1.000 . Uani d ?
C(104) 0.7948(3) 0.4826(3) 0.2273(2) 0.042(2) 1.000 . Uani d ?
C(104') 0.4874(3) 0.7770(3) 0.2192(2) 0.038(1) 1.000 . Uani d ?
C(105) 0.8447(3) 0.5305(3) 0.2799(2) 0.043(2) 1.000 . Uani d ?
C(105') 0.5305(3) 0.8295(3) 0.2719(2) 0.041(2) 1.000 . Uani d ?
C(106) 0.9243(3) 0.6088(4) 0.2715(2) 0.044(2) 1.000 . Uani d ?
C(106') 0.6087(4) 0.9091(3) 0.2642(2) 0.044(2) 1.000 . Uani d ?
C(107) 1.0433(4) 0.7213(4) 0.2030(2) 0.052(2) 1.000 . Uani d ?
C(107') 0.7252(4) 1.0263(3) 0.1968(2) 0.055(2) 1.000 . Uani d ?
C(108) 1.0174(4) 0.8208(4) 0.1958(3) 0.067(2) 1.000 . Uani d ?
C(108') 0.8278(4) 1.0044(4) 0.1930(3) 0.072(2) 1.000 . Uani d ?
C(109) 0.9416(4) 0.6163(3) 0.0951(2) 0.048(2) 1.000 . Uani d ?
C(109') 0.6328(4) 0.9152(4) 0.0882(2) 0.048(2) 1.000 . Uani d ?
C(110) 1.0190(4) 0.5573(4) 0.0767(3) 0.073(2) 1.000 . Uani d ?
C(110') 0.5725(4) 0.9873(4) 0.0634(3) 0.073(2) 1.000 . Uani d ?
C(111) 0.7762(4) 0.4557(3) 0.1095(2) 0.052(2) 1.000 . Uani d ?
C(111') 0.4691(3) 0.7528(4) 0.1012(2) 0.050(2) 1.000 . Uani d ?
C(112) 0.6926(4) 0.4973(4) 0.0814(2) 0.060(2) 1.000 . Uani d ?
C(112') 0.5155(4) 0.6699(4) 0.0760(2) 0.059(2) 1.000 . Uani d ?
C(113) 0.7067(4) 0.4028(4) 0.2350(2) 0.051(2) 1.000 . Uani d ?
C(113') 0.4076(3) 0.6888(4) 0.2266(2) 0.049(2) 1.000 . Uani d ?
C(114) 0.7357(4) 0.3029(4) 0.2373(3) 0.080(2) 1.000 . Uani d ?
C(114') 0.3052(4) 0.7159(4) 0.2262(3) 0.070(2) 1.000 . Uani d ?
C(115) 0.8110(4) 0.4977(4) 0.3449(2) 0.060(2) 1.000 . Uani d ?
C(115') 0.4943(4) 0.7991(4) 0.3366(2) 0.057(2) 1.000 . Uani d ?
C(116) 0.7314(4) 0.5455(4) 0.3728(3) 0.072(2) 1.000 . Uani d ?
C(116') 0.5432(4) 0.7246(4) 0.3681(3) 0.070(2) 1.000 . Uani d ?
C(117) 0.9758(4) 0.6617(4) 0.3281(2) 0.061(2) 1.000 . Uani d ?
C(117') 0.6573(4) 0.9648(4) 0.3211(2) 0.060(2) 1.000 . Uani d ?
C(118) 1.0613(4) 0.6143(5) 0.3491(3) 0.099(3) 1.000 . Uani d ?
C(118') 0.6045(6) 1.0476(4) 0.3383(3) 0.100(3) 1.000 . Uani d ?
C(201) 0.0459(4) 0.1512(4) 0.4079(2) 0.050(2) 1.000 . Uani d ?
C(201') 0.2516(3) 0.3459(3) 0.1451(2) 0.039(1) 1.000 . Uani d ?
C(202) 0.1220(4) 0.2276(4) 0.4284(2) 0.051(2) 1.000 . Uani d ?
C(202') 0.1754(3) 0.2727(3) 0.1192(2) 0.040(1) 1.000 . Uani d ?
C(203) 0.2192(4) 0.2122(4) 0.4413(2) 0.051(2) 1.000 . Uani d ?
C(203') 0.1967(4) 0.1789(3) 0.1083(2) 0.041(1) 1.000 . Uani d ?
C(204) 0.2390(4) 0.1178(4) 0.4305(2) 0.051(2) 1.000 . Uani d ?
C(204') 0.2918(4) 0.1587(3) 0.1205(2) 0.042(2) 1.000 . Uani d ?
C(205) 0.1640(4) 0.0402(4) 0.4094(2) 0.048(2) 1.000 . Uani d ?
C(205') 0.3655(3) 0.2326(3) 0.1465(2) 0.039(1) 1.000 . Uani d ?
C(206) 0.0685(4) 0.0581(4) 0.3974(2) 0.049(2) 1.000 . Uani d ?
C(206') 0.3461(3) 0.3272(3) 0.1583(2) 0.037(1) 1.000 . Uani d ?
C(207) -0.0570(4) 0.1682(4) 0.3982(3) 0.071(2) 1.000 . Uani d ?
C(207') 0.2309(4) 0.4462(4) 0.1559(2) 0.050(2) 1.000 . Uani d ?
C(208) -0.0825(4) 0.1977(5) 0.3332(3) 0.091(3) 1.000 . Uani d ?
C(208') 0.2594(4) 0.5062(4) 0.0984(3) 0.069(2) 1.000 . Uani d ?
C(209) 0.1024(4) 0.3289(4) 0.4355(2) 0.068(2) 1.000 . Uani d ?
C(209') 0.0758(4) 0.2945(4) 0.1043(2) 0.052(2) 1.000 . Uani d ?
C(210) 0.0661(5) 0.3491(5) 0.5010(3) 0.099(3) 1.000 . Uani d ?
C(210') 0.0026(4) 0.2849(4) 0.1573(3) 0.064(2) 1.000 . Uani d ?
C(211) 0.2980(4) 0.2928(4) 0.4663(3) 0.071(2) 1.000 . Uani d ?
C(211') 0.1170(4) 0.1000(4) 0.0814(2) 0.054(2) 1.000 . Uani d ?
C(212) 0.3624(5) 0.3538(5) 0.4196(3) 0.099(3) 1.000 . Uani d ?
C(212') 0.1195(4) 0.1028(4) 0.0105(3) 0.076(2) 1.000 . Uani d ?
C(213) 0.3424(4) 0.1004(4) 0.4401(3) 0.067(2) 1.000 . Uani d ?
C(213') 0.3147(4) 0.0590(4) 0.1074(2) 0.052(2) 1.000 . Uani d ?
C(214) 0.3583(5) 0.0702(5) 0.5065(3) 0.097(3) 1.000 . Uani d ?
C(214') 0.3024(4) -0.0109(4) 0.1609(3) 0.066(2) 1.000 . Uani d ?
C(215) 0.1854(4) -0.0607(4) 0.4007(3) 0.066(2) 1.000 . Uani d ?
C(215') 0.4666(4) 0.2129(4) 0.1595(2) 0.051(2) 1.000 . Uani d ?
C(216) 0.2208(5) -0.0859(4) 0.3367(3) 0.083(2) 1.000 . Uani d ?
C(216') 0.5313(4) 0.2379(4) 0.1036(3) 0.073(2) 1.000 . Uani d ?
C(217) -0.0104(4) -0.0218(4) 0.3721(2) 0.061(2) 1.000 . Uani d ?
C(217') 0.4262(4) 0.4068(4) 0.1862(2) 0.051(2) 1.000 . Uani d ?
C(218) -0.0674(5) -0.0786(5) 0.4244(3) 0.090(2) 1.000 . Uani d ?
C(218') 0.4299(4) 0.4139(4) 0.2570(3) 0.064(2) 1.000 . Uani d ?
H107a 1.0855 0.7240 0.2380 0.062 1.000 . Uiso c ?
H107b 1.0769 0.7075 0.1669 0.062 1.000 . Uiso c ?
H107'a 0.7128 1.0576 0.1598 0.066 1.000 . Uiso c ?
H107'b 0.7239 1.0688 0.2311 0.066 1.000 . Uiso c ?
H108'c 0.8736 1.0627 0.1881 0.086 1.000 . Uiso c ?
H108c 0.9845 0.8368 0.2317 0.081 1.000 . Uiso c ?
H108a 1.0757 0.8672 0.1907 0.081 1.000 . Uiso c ?
H108b 0.9760 0.8203 0.1606 0.081 1.000 . Uiso c ?
H108'a 0.8312 0.9624 0.1587 0.086 1.000 . Uiso c ?
H108'b 0.8427 0.9744 0.2300 0.086 1.000 . Uiso c ?
H109'a 0.6247 0.8601 0.0616 0.057 1.000 . Uiso c ?
H109'b 0.7001 0.9447 0.0904 0.057 1.000 . Uiso c ?
H109b 0.8879 0.6031 0.0667 0.057 1.000 . Uiso c ?
H109a 0.9693 0.6831 0.0948 0.057 1.000 . Uiso c ?
H110c 0.9913 0.4906 0.0776 0.087 1.000 . Uiso c ?
H110a 1.0411 0.5738 0.0362 0.087 1.000 . Uiso c ?
H110'a 0.5942 1.0064 0.0232 0.087 1.000 . Uiso c ?
H110'b 0.5809 1.0423 0.0902 0.087 1.000 . Uiso c ?
H110'c 0.5053 0.9577 0.0615 0.087 1.000 . Uiso c ?
H110b 1.0727 0.5711 0.1050 0.087 1.000 . Uiso c ?
H111a 0.8240 0.4551 0.0785 0.063 1.000 . Uiso c ?
H111b 0.7505 0.3915 0.1212 0.063 1.000 . Uiso c ?
H111'a 0.4704 0.7984 0.0694 0.060 1.000 . Uiso c ?
H111'b 0.4032 0.7269 0.1113 0.060 1.000 . Uiso c ?
H112'a 0.5817 0.6940 0.0655 0.071 1.000 . Uiso c ?
H112'b 0.5133 0.6222 0.1066 0.071 1.000 . Uiso c ?
H112'c 0.4803 0.6423 0.0402 0.071 1.000 . Uiso c ?
H112a 0.6658 0.4587 0.0467 0.072 1.000 . Uiso c ?
H112b 0.7168 0.5612 0.0685 0.072 1.000 . Uiso c ?
H112c 0.6433 0.4979 0.1114 0.072 1.000 . Uiso c ?
H113'a 0.4175 0.6595 0.2648 0.059 1.000 . Uiso c ?
H113'b 0.4110 0.6446 0.1935 0.059 1.000 . Uiso c ?
H113b 0.6751 0.4139 0.2724 0.061 1.000 . Uiso c ?
H113a 0.6629 0.4034 0.2011 0.061 1.000 . Uiso c ?
H114'c 0.3007 0.7591 0.2597 0.084 1.000 . Uiso c ?
H114c 0.6787 0.2548 0.2421 0.096 1.000 . Uiso c ?
H114a 0.7671 0.2909 0.1999 0.096 1.000 . Uiso c ?
H114b 0.7792 0.3014 0.2712 0.096 1.000 . Uiso c ?
H114'a 0.2567 0.6593 0.2303 0.084 1.000 . Uiso c ?
H114'b 0.2950 0.7459 0.1884 0.084 1.000 . Uiso c ?
H115a 0.8664 0.5109 0.3719 0.072 1.000 . Uiso c ?
H115b 0.7868 0.4302 0.3428 0.072 1.000 . Uiso c ?
H115'a 0.5043 0.8553 0.3624 0.068 1.000 . Uiso c ?
H115'b 0.4263 0.7732 0.3332 0.068 1.000 . Uiso c ?
H116c 0.7163 0.5213 0.4130 0.087 1.000 . Uiso c ?
H116a 0.7539 0.6132 0.3755 0.087 1.000 . Uiso c ?
H116'a 0.5270 0.6648 0.3462 0.085 1.000 . Uiso c ?
H116'b 0.5209 0.7166 0.4095 0.085 1.000 . Uiso c ?
H116'c 0.6122 0.7458 0.3684 0.085 1.000 . Uiso c ?
H116b 0.6743 0.5317 0.3473 0.087 1.000 . Uiso c ?
H117'a 0.6544 0.9222 0.3549 0.073 1.000 . Uiso c ?
H117'b 0.7238 0.9905 0.3124 0.073 1.000 . Uiso c ?
H117b 0.9303 0.6596 0.3607 0.074 1.000 . Uiso c ?
H117a 1.0004 0.7269 0.3180 0.074 1.000 . Uiso c ?
H118'a 0.6355 1.0816 0.3736 0.119 1.000 . Uiso c ?
H118'b 0.6073 1.0903 0.3046 0.119 1.000 . Uiso c ?
H118'c 0.5380 1.0221 0.3473 0.119 1.000 . Uiso c ?
H118a 1.0927 0.6482 0.3843 0.119 1.000 . Uiso c ?
H118b 1.0369 0.5492 0.3594 0.119 1.000 . Uiso c ?
H118c 1.1069 0.6163 0.3165 0.119 1.000 . Uiso c ?
H207'a 0.2680 0.4757 0.1906 0.060 1.000 . Uiso c ?
H207'b 0.1631 0.4424 0.1636 0.060 1.000 . Uiso c ?
H207a -0.0666 0.2178 0.4263 0.085 1.000 . Uiso c ?
H207b -0.1008 0.1102 0.4074 0.085 1.000 . Uiso c ?
H208'b 0.3269 0.5092 0.0904 0.083 1.000 . Uiso c ?
H208a -0.1486 0.2060 0.3319 0.109 1.000 . Uiso c ?
H208b -0.0407 0.2565 0.3232 0.109 1.000 . Uiso c ?
H208c -0.0739 0.1489 0.3042 0.109 1.000 . Uiso c ?
H208'c 0.2216 0.4771 0.0639 0.083 1.000 . Uiso c ?
H208'a 0.2474 0.5695 0.1051 0.083 1.000 . Uiso c ?
H209'a 0.0849 0.3589 0.0904 0.062 1.000 . Uiso c ?
H209'b 0.0478 0.2516 0.0719 0.062 1.000 . Uiso c ?
H209a 0.0538 0.3374 0.4060 0.081 1.000 . Uiso c ?
H209b 0.1612 0.3733 0.4280 0.081 1.000 . Uiso c ?
H210b 0.0544 0.4131 0.5035 0.118 1.000 . Uiso c ?
H210c 0.1145 0.3415 0.5309 0.118 1.000 . Uiso c ?
H210'b -0.0094 0.2204 0.1713 0.077 1.000 . Uiso c ?
H210'c -0.0571 0.3008 0.1430 0.077 1.000 . Uiso c ?
H210'a 0.0287 0.3274 0.1903 0.077 1.000 . Uiso c ?
H210a 0.0072 0.3051 0.5090 0.118 1.000 . Uiso c ?
H211a 0.2666 0.3350 0.4901 0.086 1.000 . Uiso c ?
H211b 0.3398 0.2647 0.4924 0.086 1.000 . Uiso c ?
H211'a 0.0550 0.1098 0.0952 0.064 1.000 . Uiso c ?
H211'b 0.1277 0.0391 0.0948 0.064 1.000 . Uiso c ?
H212b 0.3961 0.3138 0.3956 0.119 1.000 . Uiso c ?
H212c 0.3228 0.3839 0.3932 0.119 1.000 . Uiso c ?
H212'a 0.1065 0.1628 -0.0029 0.091 1.000 . Uiso c ?
H212'b 0.0713 0.0519 -0.0063 0.091 1.000 . Uiso c ?
H212'c 0.1824 0.0953 -0.0033 0.091 1.000 . Uiso c ?
H212a 0.4086 0.4018 0.4409 0.119 1.000 . Uiso c ?
H213a 0.3533 0.0508 0.4123 0.080 1.000 . Uiso c ?
H213b 0.3875 0.1581 0.4319 0.080 1.000 . Uiso c ?
H213'b 0.3809 0.0674 0.0945 0.063 1.000 . Uiso c ?
H213'a 0.2728 0.0302 0.0746 0.063 1.000 . Uiso c ?
H214a 0.3138 0.0122 0.5148 0.116 1.000 . Uiso c ?
H214b 0.3475 0.1195 0.5345 0.116 1.000 . Uiso c ?
H214c 0.4235 0.0601 0.5114 0.116 1.000 . Uiso c ?
H214'a 0.2365 -0.0212 0.1745 0.079 1.000 . Uiso c ?
H214'b 0.3449 0.0155 0.1941 0.079 1.000 . Uiso c ?
H214'c 0.3181 -0.0705 0.1476 0.079 1.000 . Uiso c ?
H215a 0.1269 -0.1052 0.4089 0.080 1.000 . Uiso c ?
H215b 0.2345 -0.0681 0.4301 0.080 1.000 . Uiso c ?
H215'a 0.4621 0.1466 0.1683 0.062 1.000 . Uiso c ?
H215'b 0.4945 0.2509 0.1942 0.062 1.000 . Uiso c ?
H216'a 0.5351 0.3039 0.0943 0.087 1.000 . Uiso c ?
H216c 0.2808 -0.0440 0.3281 0.100 1.000 . Uiso c ?
H216b 0.2304 -0.1507 0.3361 0.100 1.000 . Uiso c ?
H216'b 0.5042 0.1990 0.0691 0.087 1.000 . Uiso c ?
H216a 0.1731 -0.0787 0.3063 0.100 1.000 . Uiso c ?
H216'c 0.5951 0.2263 0.1125 0.087 1.000 . Uiso c ?
H217'a 0.4157 0.4668 0.1711 0.061 1.000 . Uiso c ?
H217a 0.0190 -0.0646 0.3475 0.074 1.000 . Uiso c ?
H217'b 0.4877 0.3953 0.1725 0.061 1.000 . Uiso c ?
H217b -0.0545 0.0054 0.3473 0.074 1.000 . Uiso c ?
H218a -0.0968 -0.0362 0.4494 0.107 1.000 . Uiso c ?
H218b -0.0239 -0.1069 0.4491 0.107 1.000 . Uiso c ?
H218'a 0.3689 0.4250 0.2718 0.077 1.000 . Uiso c ?
H218c -0.1169 -0.1278 0.4072 0.107 1.000 . Uiso c ?
H218'b 0.4804 0.4658 0.2699 0.077 1.000 . Uiso c ?
H218'c 0.4428 0.3554 0.2732 0.077 1.000 . Uiso c ?

loop_
_atom_site_aniso_label
_atom_site_aniso_U_11
_atom_site_aniso_U_22
_atom_site_aniso_U_33
_atom_site_aniso_U_12
_atom_site_aniso_U_13
_atom_site_aniso_U_23
Ru(1) 0.0279(2) 0.0341(2) 0.0337(2) 0.0045(2) 0.0004(2) 0.0022(2)
Ru(1') 0.0314(2) 0.0306(2) 0.0320(2) 0.0043(2) 0.0010(2) 0.0022(2)
Ru(2) 0.0439(2) 0.0459(3) 0.0262(2) 0.0046(2) 0.0025(2) 0.0014(2)
Ru(2') 0.0346(2) 0.0364(2) 0.0295(2) -0.0007(2) 0.0038(2) 0.0008(2)
Cl(11) 0.0396(7) 0.0404(7) 0.0357(7) 0.0079(6) 0.0063(6) 0.0065(6)
Cl(12) 0.0435(7) 0.0454(7) 0.0385(7) 0.0085(6) -0.0069(6) -0.0056(6)
Cl(13) 0.0308(6) 0.0323(6) 0.0511(8) 0.0031(5) 0.0034(6) 0.0052(6)
Cl(21) 0.0591(8) 0.0439(8) 0.0356(7) 0.0089(6) 0.0073(6) -0.0004(6)
Cl(22) 0.0427(7) 0.0583(8) 0.0386(7) 0.0075(6) 0.0015(6) 0.0046(6)
Cl(23) 0.0467(8) 0.0481(8) 0.0313(7) -0.0096(6) 0.0033(6) 0.0017(6)
P(1) 0.058(1) 0.0531(9) 0.054(1) 0.0011(8) 0.0013(8) -0.0037(8)
P(2) 0.113(2) 0.116(2) 0.120(2) 0.042(2) 0.036(2) 0.040(2)
F(11) 0.174(5) 0.179(5) 0.071(3) -0.047(4) 0.004(3) 0.030(3)
F(12) 0.124(4) 0.110(3) 0.112(3) -0.049(3) -0.020(3) 0.005(3)
F(13) 0.160(4) 0.251(6) 0.061(3) -0.083(4) 0.020(3) 0.005(3)
F(14) 0.090(3) 0.197(5) 0.111(3) -0.067(3) -0.044(3) 0.050(3)
F(15) 0.228(6) 0.148(4) 0.186(5) 0.106(4) -0.071(4) -0.062(4)
F(16) 0.250(6) 0.180(5) 0.362(9) 0.172(4) -0.082(6) -0.080(5)
F(21) 0.421(7) 0.408(6) 0.538(9) 0.352(5) 0.399(6) 0.389(6)
F(22) 0.259(8) 0.282(9) 0.36(1) -0.141(7) 0.079(8) -0.041(8)
F(23) 0.342(8) 0.277(7) 0.32(1) 0.225(6) 0.125(7) 0.106(7)
F(24) 0.225(8) 0.34(1) 0.35(1) -0.138(7) -0.022(8) 0.055(9)
F(25) 0.330(9) 0.37(1) 0.124(5) 0.073(8) 0.016(6) 0.083(6)
F(26) 0.47(1) 0.260(8) 0.119(5) 0.042(8) 0.077(7) 0.043(5)
C(101) 0.030(3) 0.048(3) 0.043(3) 0.009(2) -0.003(2) 0.002(3)
C(101') 0.045(3) 0.032(3) 0.044(3) 0.010(2) 0.004(3) 0.006(2)
C(102) 0.035(3) 0.040(3) 0.041(3) 0.012(2) 0.005(2) 0.000(2)
C(102') 0.040(3) 0.038(3) 0.036(3) 0.014(2) -0.001(2) 0.008(2)
C(103) 0.034(3) 0.032(3) 0.054(3) 0.011(2) 0.001(2) -0.001(2)
C(103') 0.031(3) 0.036(3) 0.049(3) 0.012(2) -0.004(2) 0.004(2)
C(104) 0.037(3) 0.038(3) 0.052(3) 0.013(2) 0.000(3) 0.010(3)
C(104') 0.033(3) 0.043(3) 0.042(3) 0.017(2) 0.008(2) 0.004(2)
C(105) 0.038(3) 0.049(3) 0.046(3) 0.015(2) 0.003(3) 0.011(3)
C(105') 0.046(3) 0.041(3) 0.040(3) 0.018(2) 0.008(3) 0.006(2)
C(106) 0.032(3) 0.056(3) 0.046(3) 0.014(2) -0.004(2) -0.003(3)
C(106') 0.052(3) 0.039(3) 0.043(3) 0.015(3) 0.004(3) 0.001(2)
C(107) 0.041(3) 0.064(4) 0.045(3) -0.004(3) 0.004(3) -0.001(3)
C(107') 0.070(4) 0.034(3) 0.057(4) -0.003(3) 0.004(3) 0.004(3)
C(108) 0.049(4) 0.053(4) 0.089(5) -0.018(3) 0.006(3) -0.004(3)
C(108') 0.060(4) 0.053(4) 0.092(5) -0.019(3) -0.002(4) 0.010(3)
C(109) 0.047(3) 0.047(3) 0.048(3) 0.004(3) 0.011(3) -0.002(3)
C(109') 0.045(3) 0.054(3) 0.042(3) 0.004(3) -0.002(3) 0.012(3)
C(110) 0.070(4) 0.070(4) 0.078(5) 0.014(3) 0.033(3) -0.006(3)
C(110') 0.076(4) 0.077(4) 0.065(4) 0.012(4) -0.003(3) 0.037(3)
C(111) 0.056(4) 0.040(3) 0.059(4) 0.005(3) 0.003(3) -0.009(3)
C(111') 0.039(3) 0.061(4) 0.046(3) 0.002(3) -0.009(3) 0.005(3)
C(112) 0.062(4) 0.063(4) 0.051(4) 0.002(3) -0.010(3) -0.007(3)
C(112') 0.049(3) 0.076(4) 0.050(4) 0.006(3) -0.012(3) -0.014(3)
C(113) 0.047(3) 0.042(3) 0.064(4) 0.007(3) 0.003(3) 0.013(3)
C(113') 0.036(3) 0.053(3) 0.059(4) 0.007(3) 0.009(3) 0.005(3)
C(114) 0.078(5) 0.046(4) 0.119(6) 0.016(3) -0.002(4) 0.024(4)
C(114') 0.043(3) 0.072(4) 0.094(5) 0.010(3) 0.014(3) -0.003(4)
C(115) 0.060(4) 0.070(4) 0.050(4) 0.010(3) 0.001(3) 0.020(3)
C(115') 0.065(4) 0.054(4) 0.052(4) 0.015(3) 0.021(3) 0.002(3)
C(116) 0.079(4) 0.093(5) 0.046(4) 0.016(4) 0.015(3) 0.017(3)
C(116') 0.082(4) 0.087(5) 0.046(4) 0.020(4) 0.020(3) 0.017(3)
C(117) 0.048(3) 0.088(5) 0.047(4) 0.008(3) -0.008(3) 0.001(3)
C(117') 0.083(4) 0.048(4) 0.046(4) 0.001(3) 0.003(3) -0.007(3)
C(118) 0.060(4) 0.175(7) 0.065(5) 0.031(5) -0.022(4) 0.007(5)
C(118') 0.168(7) 0.055(4) 0.079(5) 0.031(4) 0.017(5) -0.021(4)
C(201) 0.052(3) 0.072(4) 0.025(3) 0.011(3) 0.010(2) 0.007(3)
C(201') 0.041(3) 0.043(3) 0.029(3) 0.002(2) 0.007(2) 0.007(2)
C(202) 0.076(4) 0.055(4) 0.024(3) 0.019(3) 0.012(3) 0.000(3)
C(202') 0.040(3) 0.052(3) 0.026(3) 0.004(2) 0.003(2) 0.005(2)
C(203) 0.066(4) 0.056(4) 0.027(3) 0.004(3) -0.001(3) 0.000(3)
C(203') 0.045(3) 0.050(3) 0.024(3) -0.005(3) 0.008(2) 0.001(2)
C(204) 0.058(4) 0.067(4) 0.027(3) 0.012(3) -0.002(3) 0.010(3)
C(204') 0.044(3) 0.045(3) 0.035(3) 0.002(3) 0.011(2) 0.004(2)
C(205) 0.068(4) 0.054(3) 0.024(3) 0.013(3) 0.006(3) 0.008(2)
C(205') 0.037(3) 0.046(3) 0.032(3) 0.005(2) 0.010(2) 0.005(2)
C(206) 0.060(4) 0.057(4) 0.026(3) 0.003(3) 0.011(3) 0.011(3)
C(206') 0.038(3) 0.035(3) 0.034(3) -0.003(2) 0.005(2) 0.004(2)
C(207) 0.055(4) 0.104(5) 0.055(4) 0.020(4) 0.008(3) 0.006(4)
C(207') 0.045(3) 0.046(3) 0.056(4) 0.006(3) -0.001(3) 0.006(3)
C(208) 0.063(4) 0.144(6) 0.074(5) 0.038(4) -0.003(4) 0.022(5)
C(208') 0.067(4) 0.052(4) 0.085(5) -0.001(3) 0.001(4) 0.023(3)
C(209) 0.095(5) 0.069(4) 0.042(4) 0.024(4) 0.008(3) -0.007(3)
C(209') 0.046(3) 0.059(4) 0.048(3) 0.003(3) -0.003(3) 0.004(3)
C(210) 0.144(7) 0.100(5) 0.060(5) 0.044(5) 0.017(4) -0.019(4)
C(210') 0.038(3) 0.090(5) 0.065(4) 0.013(3) 0.003(3) 0.011(3)
C(211) 0.086(5) 0.074(4) 0.048(4) 0.002(4) -0.014(3) -0.008(3)
C(211') 0.054(4) 0.056(4) 0.043(3) -0.008(3) 0.002(3) -0.006(3)
C(212) 0.103(6) 0.098(6) 0.075(5) -0.031(5) -0.007(4) -0.012(4)
C(212') 0.082(5) 0.088(5) 0.048(4) -0.005(4) -0.005(3) -0.018(3)
C(213) 0.068(4) 0.090(5) 0.045(4) 0.023(4) -0.005(3) 0.006(3)
C(213') 0.058(4) 0.048(3) 0.048(3) 0.004(3) 0.010(3) -0.009(3)
C(214) 0.104(6) 0.124(6) 0.065(5) 0.028(5) -0.025(4) 0.013(4)
C(214') 0.089(5) 0.039(3) 0.071(4) 0.013(3) 0.008(4) 0.000(3)
C(215) 0.093(5) 0.057(4) 0.050(4) 0.016(3) 0.002(3) 0.008(3)
C(215') 0.041(3) 0.050(3) 0.061(4) 0.004(3) 0.007(3) -0.004(3)
C(216) 0.124(6) 0.065(4) 0.068(5) 0.034(4) 0.010(4) -0.002(4)
C(216') 0.052(4) 0.069(4) 0.095(5) 0.003(3) 0.031(3) -0.003(4)
C(217) 0.064(4) 0.070(4) 0.042(3) -0.011(3) 0.002(3) 0.012(3)
C(217') 0.040(3) 0.044(3) 0.064(4) -0.005(3) 0.007(3) 0.004(3)
C(218) 0.096(5) 0.092(5) 0.061(4) -0.034(4) 0.012(4) 0.014(4)
C(218') 0.061(4) 0.061(4) 0.057(4) -0.019(3) -0.005(3) -0.005(3)

loop_
_atom_type_symbol
_atom_type_oxidation_number
_atom_type_number_in_cell
_atom_type_scat_dispersion_real
_atom_type_scat_dispersion_imag
_atom_type_scat_source
C 0 144 0.002 0.002
;International Tables for Crystallography
(1992, Vol. C, Tables 4.2.6.8 and 6.1.1.1)
;
H 0 240 0.000 0.000
;International Tables for Crystallography
(1992, Vol. C, Table 6.1.1.2)
;
Cl 0 12 0.132 0.159
;International Tables for Crystallography
(1992, Vol. C, Tables 4.2.6.8 and 6.1.1.1)
;
F 0 24 0.014 0.010
;International Tables for Crystallography
(1992, Vol. C, Tables 4.2.6.8 and 6.1.1.1)
;
P 0 4 0.090 0.095
;International Tables for Crystallography
(1992, Vol. C, Tables 4.2.6.8 and 6.1.1.1)
;
Ru 0 8 -1.420 0.836
;International Tables for Crystallography
(1992, Vol. C, Tables 4.2.6.8 and 6.1.1.1)
;

loop_
_geom_angle_atom_site_label_1
_geom_angle_atom_site_label_2
_geom_angle_atom_site_label_3
_geom_angle
_geom_angle_site_symmetry_1
_geom_angle_site_symmetry_2
_geom_angle_site_symmetry_3
_geom_angle_publ_flag
Cl(11) Ru(1) Cl(12) 79.11(4) . . . yes
Cl(11) Ru(1) Cl(13) 79.47(4) . . . yes
Cl(11) Ru(1) C(101) 105.2(1) . . . yes
Cl(11) Ru(1) C(102) 91.8(1) . . . yes
Cl(11) Ru(1) C(103) 105.7(1) . . . yes
Cl(11) Ru(1) C(104) 138.9(1) . . . yes
Cl(11) Ru(1) C(105) 173.0(1) . . . yes
Cl(11) Ru(1) C(106) 138.5(1) . . . yes
Cl(12) Ru(1) Cl(13) 79.52(4) . . . yes
Cl(12) Ru(1) C(101) 106.3(1) . . . yes
Cl(12) Ru(1) C(102) 139.8(1) . . . yes
Cl(12) Ru(1) C(103) 174.0(1) . . . yes
Cl(12) Ru(1) C(104) 138.5(1) . . . yes
Cl(12) Ru(1) C(105) 106.1(1) . . . yes
Cl(12) Ru(1) C(106) 92.7(1) . . . yes
Cl(13) Ru(1) C(101) 173.0(1) . . . yes
Cl(13) Ru(1) C(102) 137.7(1) . . . yes
Cl(13) Ru(1) C(103) 104.7(1) . . . yes
Cl(13) Ru(1) C(104) 90.7(1) . . . yes
Cl(13) Ru(1) C(105) 105.8(1) . . . yes
Cl(13) Ru(1) C(106) 139.5(1) . . . yes
C(101) Ru(1) C(102) 38.4(2) . . . yes
C(101) Ru(1) C(103) 69.3(2) . . . yes
C(101) Ru(1) C(104) 82.3(2) . . . yes
C(101) Ru(1) C(105) 69.1(2) . . . yes
C(101) Ru(1) C(106) 38.0(2) . . . yes
C(102) Ru(1) C(103) 38.0(2) . . . yes
C(102) Ru(1) C(104) 69.1(2) . . . yes
C(102) Ru(1) C(105) 81.2(2) . . . yes
C(102) Ru(1) C(106) 68.5(2) . . . yes
C(103) Ru(1) C(104) 38.4(2) . . . yes
C(103) Ru(1) C(105) 68.8(2) . . . yes
C(103) Ru(1) C(106) 81.4(2) . . . yes
C(104) Ru(1) C(105) 38.0(2) . . . yes
C(104) Ru(1) C(106) 69.0(2) . . . yes
C(105) Ru(1) C(106) 38.2(2) . . . yes
Cl(11) Ru(1') Cl(12) 79.14(4) . . . yes
Cl(11) Ru(1') Cl(13) 79.43(4) . . . yes
Cl(11) Ru(1') C(101') 105.6(1) . . . yes
Cl(11) Ru(1') C(102') 91.2(1) . . . yes
Cl(11) Ru(1') C(103') 104.9(1) . . . yes
Cl(11) Ru(1') C(104') 138.2(1) . . . yes
Cl(11) Ru(1') C(105') 172.8(1) . . . yes
Cl(11) Ru(1') C(106') 139.1(1) . . . yes
Cl(12) Ru(1') Cl(13) 79.63(4) . . . yes
Cl(12) Ru(1') C(101') 106.7(1) . . . yes
Cl(12) Ru(1') C(102') 139.5(1) . . . yes
Cl(12) Ru(1') C(103') 174.9(1) . . . yes
Cl(12) Ru(1') C(104') 139.0(1) . . . yes
Cl(12) Ru(1') C(105') 106.8(1) . . . yes
Cl(12) Ru(1') C(106') 93.2(1) . . . yes
Cl(13) Ru(1') C(101') 172.5(1) . . . yes
Cl(13) Ru(1') C(102') 137.5(1) . . . yes
Cl(13) Ru(1') C(103') 104.1(1) . . . yes
Cl(13) Ru(1') C(104') 90.4(1) . . . yes
Cl(13) Ru(1') C(105') 105.5(1) . . . yes
Cl(13) Ru(1') C(106') 139.1(1) . . . yes
C(101') Ru(1') C(102') 38.2(2) . . . yes
C(101') Ru(1') C(103') 69.4(2) . . . yes
C(101') Ru(1') C(104') 82.1(2) . . . yes
C(101') Ru(1') C(105') 69.1(2) . . . yes
C(101') Ru(1') C(106') 38.1(2) . . . yes
C(102') Ru(1') C(103') 38.4(2) . . . yes
C(102') Ru(1') C(104') 69.3(2) . . . yes
C(102') Ru(1') C(105') 81.6(2) . . . yes
C(102') Ru(1') C(106') 68.8(2) . . . yes
C(103') Ru(1') C(104') 38.5(2) . . . yes
C(103') Ru(1') C(105') 68.9(2) . . . yes
C(103') Ru(1') C(106') 81.7(2) . . . yes
C(104') Ru(1') C(105') 37.9(2) . . . yes
C(104') Ru(1') C(106') 68.8(2) . . . yes
C(105') Ru(1') C(106') 38.1(2) . . . yes
Cl(21) Ru(2) Cl(22) 80.22(4) . . . yes
Cl(21) Ru(2) Cl(23) 78.94(4) . . . yes
Cl(21) Ru(2) C(201) 105.6(1) . . . yes
Cl(21) Ru(2) C(202) 91.2(1) . . . yes
Cl(21) Ru(2) C(203) 104.8(1) . . . yes
Cl(21) Ru(2) C(204) 138.2(1) . . . yes
Cl(21) Ru(2) C(205) 172.6(1) . . . yes
Cl(21) Ru(2) C(206) 138.8(2) . . . yes
Cl(22) Ru(2) Cl(23) 79.08(4) . . . yes
Cl(22) Ru(2) C(201) 172.7(1) . . . yes
Cl(22) Ru(2) C(202) 138.9(2) . . . yes
Cl(22) Ru(2) C(203) 105.2(1) . . . yes
Cl(22) Ru(2) C(204) 91.2(1) . . . yes
Cl(22) Ru(2) C(205) 105.2(1) . . . yes
Cl(22) Ru(2) C(206) 138.2(2) . . . yes
Cl(23) Ru(2) C(201) 106.2(1) . . . yes
Cl(23) Ru(2) C(202) 138.8(2) . . . yes
Cl(23) Ru(2) C(203) 174.6(1) . . . yes
Cl(23) Ru(2) C(204) 139.8(2) . . . yes
Cl(23) Ru(2) C(205) 106.8(1) . . . yes
Cl(23) Ru(2) C(206) 92.8(1) . . . yes
C(201) Ru(2) C(202) 38.1(2) . . . yes
C(201) Ru(2) C(203) 69.2(2) . . . yes
C(201) Ru(2) C(204) 81.5(2) . . . yes
C(201) Ru(2) C(205) 68.7(2) . . . yes
C(201) Ru(2) C(206) 38.0(2) . . . yes
C(202) Ru(2) C(203) 38.4(2) . . . yes
C(202) Ru(2) C(204) 68.9(2) . . . yes
C(202) Ru(2) C(205) 81.5(2) . . . yes
C(202) Ru(2) C(206) 68.8(2) . . . yes
C(203) Ru(2) C(204) 38.1(2) . . . yes
C(203) Ru(2) C(205) 69.1(2) . . . yes
C(203) Ru(2) C(206) 81.8(2) . . . yes
C(204) Ru(2) C(205) 38.2(2) . . . yes
C(204) Ru(2) C(206) 68.8(2) . . . yes
C(205) Ru(2) C(206) 38.0(2) . . . yes
Cl(21) Ru(2') Cl(22) 80.26(5) . . . yes
Cl(21) Ru(2') Cl(23) 79.03(4) . . . yes
Cl(21) Ru(2') C(201') 91.3(1) . . . yes
Cl(21) Ru(2') C(202') 105.1(1) . . . yes
Cl(21) Ru(2') C(203') 138.4(1) . . . yes
Cl(21) Ru(2') C(204') 172.6(1) . . . yes
Cl(21) Ru(2') C(205') 138.8(1) . . . yes
Cl(21) Ru(2') C(206') 105.2(1) . . . yes
Cl(22) Ru(2') Cl(23) 79.07(4) . . . yes
Cl(22) Ru(2') C(201') 137.8(1) . . . yes
Cl(22) Ru(2') C(202') 172.4(1) . . . yes
Cl(22) Ru(2') C(203') 138.8(1) . . . yes
Cl(22) Ru(2') C(204') 105.4(1) . . . yes
Cl(22) Ru(2') C(205') 90.7(1) . . . yes
Cl(22) Ru(2') C(206') 104.6(1) . . . yes
Cl(23) Ru(2') C(201') 140.1(1) . . . yes
Cl(23) Ru(2') C(202') 107.0(1) . . . yes
Cl(23) Ru(2') C(203') 93.2(1) . . . yes
Cl(23) Ru(2') C(204') 106.6(1) . . . yes
Cl(23) Ru(2') C(205') 138.8(1) . . . yes
Cl(23) Ru(2') C(206') 174.7(1) . . . yes
C(201') Ru(2') C(202') 38.3(2) . . . yes
C(201') Ru(2') C(203') 68.7(2) . . . yes
C(201') Ru(2') C(204') 81.2(2) . . . yes
C(201') Ru(2') C(205') 68.8(2) . . . yes
C(201') Ru(2') C(206') 38.0(2) . . . yes
C(202') Ru(2') C(203') 38.0(2) . . . yes
C(202') Ru(2') C(204') 68.8(2) . . . yes
C(202') Ru(2') C(205') 81.7(2) . . . yes
C(202') Ru(2') C(206') 69.1(2) . . . yes
C(203') Ru(2') C(204') 38.0(2) . . . yes
C(203') Ru(2') C(205') 68.8(2) . . . yes
C(203') Ru(2') C(206') 81.6(2) . . . yes
C(204') Ru(2') C(205') 37.9(2) . . . yes
C(204') Ru(2') C(206') 68.9(2) . . . yes
C(205') Ru(2') C(206') 38.4(2) . . . yes
Ru(1) Cl(11) Ru(1') 84.91(4) . . . yes
Ru(1) Cl(12) Ru(1') 84.38(4) . . . yes
Ru(1) Cl(13) Ru(1') 85.60(4) . . . yes
Ru(2) Cl(21) Ru(2') 85.12(4) . . . yes
Ru(2) Cl(22) Ru(2') 85.14(4) . . . yes
Ru(2) Cl(23) Ru(2') 84.42(4) . . . yes
F(11) P(1) F(12) 92.4(2) . . . yes
F(11) P(1) F(13) 173.6(3) . . . yes
F(11) P(1) F(14) 88.0(2) . . . yes
F(11) P(1) F(15) 87.2(3) . . . yes
F(11) P(1) F(16) 91.0(4) . . . yes
F(12) P(1) F(13) 87.5(2) . . . yes
F(12) P(1) F(14) 177.9(3) . . . yes
F(12) P(1) F(15) 87.9(3) . . . yes
F(12) P(1) F(16) 89.8(3) . . . yes
F(13) P(1) F(14) 91.9(2) . . . yes
F(13) P(1) F(15) 86.4(3) . . . yes
F(13) P(1) F(16) 95.4(4) . . . yes
F(14) P(1) F(15) 90.1(3) . . . yes
F(14) P(1) F(16) 92.2(3) . . . yes
F(15) P(1) F(16) 177.1(4) . . . yes
F(21) P(2) F(22) 91.2(5) . . . yes
F(21) P(2) F(23) 176.8(6) . . . yes
F(21) P(2) F(24) 89.8(5) . . . yes
F(21) P(2) F(25) 89.6(5) . . . yes
F(21) P(2) F(26) 91.0(5) . . . yes
F(22) P(2) F(23) 90.8(5) . . . yes
F(22) P(2) F(24) 178.8(6) . . . yes
F(22) P(2) F(25) 83.9(4) . . . yes
F(22) P(2) F(26) 98.1(5) . . . yes
F(23) P(2) F(24) 88.2(5) . . . yes
F(23) P(2) F(25) 88.1(5) . . . yes
F(23) P(2) F(26) 91.2(5) . . . yes
F(24) P(2) F(25) 95.4(5) . . . yes
F(24) P(2) F(26) 82.6(4) . . . yes
F(25) P(2) F(26) 177.9(5) . . . yes
Ru(1) C(101) C(102) 70.2(3) . . . yes
Ru(1) C(101) C(106) 70.2(3) . . . yes
Ru(1) C(101) C(107) 131.4(3) . . . yes
C(102) C(101) C(106) 117.9(4) . . . yes
C(102) C(101) C(107) 120.6(4) . . . yes
C(106) C(101) C(107) 121.5(4) . . . yes
Ru(1') C(101') C(102') 69.9(3) . . . yes
Ru(1') C(101') C(106') 70.1(3) . . . yes
Ru(1') C(101') C(107') 131.6(3) . . . yes
C(102') C(101') C(106') 118.4(4) . . . yes
C(102') C(101') C(107') 120.8(4) . . . yes
C(106') C(101') C(107') 120.8(4) . . . yes
Ru(1) C(102) C(101) 71.5(3) . . . yes
Ru(1) C(102) C(103) 71.5(3) . . . yes
Ru(1) C(102) C(109) 131.6(3) . . . yes
C(101) C(102) C(103) 121.4(4) . . . yes
C(101) C(102) C(109) 119.2(4) . . . yes
C(103) C(102) C(109) 119.3(4) . . . yes
Ru(1') C(102') C(101') 71.8(3) . . . yes
Ru(1') C(102') C(103') 71.6(3) . . . yes
Ru(1') C(102') C(109') 130.1(3) . . . yes
C(101') C(102') C(103') 121.3(4) . . . yes
C(101') C(102') C(109') 119.3(4) . . . yes
C(103') C(102') C(109') 119.5(4) . . . yes
Ru(1) C(103) C(102) 70.6(3) . . . yes
Ru(1) C(103) C(104) 70.1(3) . . . yes
Ru(1) C(103) C(111) 131.8(3) . . . yes
C(102) C(103) C(104) 119.4(4) . . . yes
C(102) C(103) C(111) 120.4(4) . . . yes
C(104) C(103) C(111) 120.2(4) . . . yes
Ru(1') C(103') C(102') 70.0(3) . . . yes
Ru(1') C(103') C(104') 69.9(3) . . . yes
Ru(1') C(103') C(111') 132.6(3) . . . yes
C(102') C(103') C(104') 118.6(4) . . . yes
C(102') C(103') C(111') 120.1(4) . . . yes
C(104') C(103') C(111') 121.3(4) . . . yes
Ru(1) C(104) C(103) 71.4(3) . . . yes
Ru(1) C(104) C(105) 71.8(3) . . . yes
Ru(1) C(104) C(113) 128.9(3) . . . yes
C(103) C(104) C(105) 120.1(4) . . . yes
C(103) C(104) C(113) 119.5(4) . . . yes
C(105) C(104) C(113) 120.4(4) . . . yes
Ru(1') C(104') C(103') 71.7(3) . . . yes
Ru(1') C(104') C(105') 72.0(3) . . . yes
Ru(1') C(104') C(113') 128.8(3) . . . yes
C(103') C(104') C(105') 120.9(4) . . . yes
C(103') C(104') C(113') 119.0(4) . . . yes
C(105') C(104') C(113') 120.2(4) . . . yes
Ru(1) C(105) C(104) 70.1(3) . . . yes
Ru(1) C(105) C(106) 70.1(3) . . . yes
Ru(1) C(105) C(115) 131.6(4) . . . yes
C(104) C(105) C(106) 119.4(4) . . . yes
C(104) C(105) C(115) 119.4(4) . . . yes
C(106) C(105) C(115) 121.2(5) . . . yes
Ru(1') C(105') C(104') 70.1(3) . . . yes
Ru(1') C(105') C(106') 70.2(3) . . . yes
Ru(1') C(105') C(115') 131.2(3) . . . yes
C(104') C(105') C(106') 119.5(4) . . . yes
C(104') C(105') C(115') 119.9(4) . . . yes
C(106') C(105') C(115') 120.6(4) . . . yes
Ru(1) C(106) C(101) 71.8(3) . . . yes
Ru(1) C(106) C(105) 71.7(3) . . . yes
Ru(1) C(106) C(117) 130.2(4) . . . yes
C(101) C(106) C(105) 121.7(5) . . . yes
C(101) C(106) C(117) 119.1(4) . . . yes
C(105) C(106) C(117) 119.2(5) . . . yes
Ru(1') C(106') C(101') 71.8(3) . . . yes
Ru(1') C(106') C(105') 71.7(3) . . . yes
Ru(1') C(106') C(117') 130.5(4) . . . yes
C(101') C(106') C(105') 121.4(5) . . . yes
C(101') C(106') C(117') 118.9(4) . . . yes
C(105') C(106') C(117') 119.7(4) . . . yes
C(101) C(107) C(108) 115.9(4) . . . yes
C(101) C(107) H107a 107.9 . . . no
C(101) C(107) H107b 107.8 . . . no
C(108) C(107) H107a 107.8 . . . no
C(108) C(107) H107b 107.8 . . . no
H107a C(107) H107b 109.5 . . . no
C(101') C(107') C(108') 115.9(4) . . . yes
C(101') C(107') H107'a 107.8(5) . . . yes
C(101') C(107') H107'b 107.9(5) . . . yes
C(108') C(107') H107'a 107.8(5) . . . yes
C(108') C(107') H107'b 107.8(5) . . . yes
H107'a C(107') H107'b 109.5(5) . . . yes
C(107) C(108) H108c 109.5 . . . no
C(107) C(108) H108a 109.5 . . . no
C(107) C(108) H108b 109.4 . . . no
H108c C(108) H108a 109.5 . . . no
H108c C(108) H108b 109.5 . . . no
H108a C(108) H108b 109.5 . . . no
C(107') C(108') H108'c 109.5(5) . . . yes
C(107') C(108') H108'a 109.4(5) . . . yes
C(107') C(108') H108'b 109.5(5) . . . yes
H108'c C(108') H108'a 109.5(6) . . . yes
H108'c C(108') H108'b 109.4(6) . . . yes
H108'a C(108') H108'c 109.5(6) . . . yes
C(102) C(109) C(110) 108.2(4) . . . yes
C(102) C(109) H109b 109.8 . . . no
C(102) C(109) H109a 109.8 . . . no
C(110) C(109) H109b 109.8 . . . no
C(110) C(109) H109a 109.8 . . . no
H109b C(109) H109a 109.5 . . . no
C(102') C(109') C(110') 108.5(4) . . . yes
C(102') C(109') H109'a 109.7(4) . . . yes
C(102') C(109') H109'b 109.7(4) . . . yes
C(110') C(109') H109'a 109.7(5) . . . yes
C(110') C(109') H109'b 109.7(5) . . . yes
H109'a C(109') H109'b 109.5(5) . . . yes
C(109) C(110) H110c 109.4 . . . no
C(109) C(110) H110a 109.5 . . . no
C(109) C(110) H110b 109.5 . . . no
H110c C(110) H110a 109.5 . . . no
H110c C(110) H110b 109.5 . . . no
H110a C(110) H110b 109.4 . . . no
C(109') C(110') H110'a 109.5(5) . . . yes
C(109') C(110') H110'b 109.4(5) . . . yes
C(109') C(110') H110'c 109.5(5) . . . yes
H110'a C(110') H110'b 109.5(5) . . . yes
H110'a C(110') H110'c 109.5(6) . . . yes
H110'b C(110') H110'c 109.5(6) . . . yes
C(103) C(111) C(112) 115.9(4) . . . yes
C(103) C(111) H111a 107.8 . . . no
C(103) C(111) H111b 107.9 . . . no
C(112) C(111) H111a 107.9 . . . no
C(112) C(111) H111b 107.8 . . . no
H111a C(111) H111b 109.5 . . . no
C(103') C(111') C(112') 115.8(4) . . . yes
C(103') C(111') H111'a 107.9(4) . . . yes
C(103') C(111') H111'b 107.9(5) . . . yes
C(112') C(111') H111'a 107.9(5) . . . yes
C(112') C(111') H111'b 107.8(5) . . . yes
H111'a C(111') H111'b 109.5(5) . . . yes
C(111) C(112) H112a 109.5 . . . no
C(111) C(112) H112b 109.4 . . . no
C(111) C(112) H112c 109.5 . . . no
H112a C(112) H112b 109.5 . . . no
H112a C(112) H112c 109.4 . . . no
H112b C(112) H112c 109.5 . . . no
C(111') C(112') H112'a 109.4(5) . . . yes
C(111') C(112') H112'b 109.5(5) . . . yes
C(111') C(112') H112'c 109.5(5) . . . yes
H112'a C(112') H112'b 109.5(5) . . . yes
H112'a C(112') H112'c 109.5(5) . . . yes
H112'b C(112') H112'c 109.4(5) . . . yes
C(104) C(113) C(114) 112.0(4) . . . yes
C(104) C(113) H113b 108.9 . . . no
C(104) C(113) H113a 108.9 . . . no
C(114) C(113) H113b 108.8 . . . no
C(114) C(113) H113a 108.8 . . . no
H113b C(113) H113a 109.5 . . . no
C(104') C(113') C(114') 111.3(4) . . . yes
C(104') C(113') H113'a 109.0(4) . . . yes
C(104') C(113') H113'b 109.1(4) . . . yes
C(114') C(113') H113'a 109.0(5) . . . yes
C(114') C(113') H113'b 109.0(5) . . . yes
H113'a C(113') H113'b 109.5(5) . . . yes
C(113) C(114) H114c 109.5 . . . no
C(113) C(114) H114a 109.5 . . . no
C(113) C(114) H114b 109.4 . . . no
H114c C(114) H114a 109.5 . . . no
H114c C(114) H114b 109.5 . . . no
H114a C(114) H114b 109.5 . . . no
C(113') C(114') H114'c 109.4(5) . . . yes
C(113') C(114') H114'a 109.5(5) . . . yes
C(113') C(114') H114'b 109.5(5) . . . yes
H114'c C(114') H114'a 109.5(5) . . . yes
H114'c C(114') H114'b 109.5(6) . . . yes
H114'a C(114') H114'b 109.5(6) . . . yes
C(105) C(115) C(116) 115.9(4) . . . yes
C(105) C(115) H115a 107.8 . . . no
C(105) C(115) H115b 107.9 . . . no
C(116) C(115) H115a 107.9 . . . no
C(116) C(115) H115b 107.8 . . . no
H115a C(115) H115b 109.5 . . . no
C(105') C(115') C(116') 116.5(4) . . . yes
C(105') C(115') H115'a 107.7(5) . . . yes
C(105') C(115') H115'b 107.7(5) . . . yes
C(116') C(115') H115'a 107.7(5) . . . yes
C(116') C(115') H115'b 107.7(5) . . . yes
H115'a C(115') H115'b 109.5(5) . . . yes
C(115) C(116) H116c 109.5 . . . no
C(115) C(116) H116a 109.4 . . . no
C(115) C(116) H116b 109.5 . . . no
H116c C(116) H116a 109.5 . . . no
H116c C(116) H116b 109.4 . . . no
H116a C(116) H116b 109.5 . . . no
C(115') C(116') H116'a 109.4(5) . . . yes
C(115') C(116') H116'b 109.5(5) . . . yes
C(115') C(116') H116'c 109.5(5) . . . yes
H116'a C(116') H116'b 109.5(6) . . . yes
H116'a C(116') H116'c 109.5(6) . . . yes
H116'b C(116') H116'c 109.5(6) . . . yes
C(106) C(117) C(118) 110.4(5) . . . yes
C(106) C(117) H117b 109.2 . . . no
C(106) C(117) H117a 109.3 . . . no
C(118) C(117) H117b 109.2 . . . no
C(118) C(117) H117a 109.2 . . . no
H117b C(117) H117a 109.5 . . . no
C(106') C(117') C(118') 110.3(5) . . . yes
C(106') C(117') H117'a 109.2(5) . . . yes
C(106') C(117') H117'b 109.3(5) . . . yes
C(118') C(117') H117'a 109.2(5) . . . yes
C(118') C(117') H117'b 109.2(5) . . . yes
H117'a C(117') H117'b 109.5(6) . . . yes
C(117) C(118) H118a 109.5 . . . no
C(117) C(118) H118b 109.4 . . . no
C(117) C(118) H118c 109.5 . . . no
H118a C(118) H118b 109.5 . . . no
H118a C(118) H118c 109.4 . . . no
H118b C(118) H118c 109.5 . . . no
C(117') C(118') H118'a 109.5(6) . . . yes
C(117') C(118') H118'b 109.5(6) . . . yes
C(117') C(118') H118'c 109.4(5) . . . yes
H118'a C(118') H118'b 109.4(6) . . . yes
H118'a C(118') H118'c 109.5(6) . . . yes
H118'b C(118') H118'c 109.5(7) . . . yes
Ru(2) C(201) C(202) 69.6(3) . . . yes
Ru(2) C(201) C(206) 70.2(3) . . . yes
Ru(2) C(201) C(207) 133.0(4) . . . yes
C(202) C(201) C(206) 118.8(5) . . . yes
C(202) C(201) C(207) 120.6(5) . . . yes
C(206) C(201) C(207) 120.6(5) . . . yes
Ru(2') C(201') C(202') 72.1(3) . . . yes
Ru(2') C(201') C(206') 71.4(3) . . . yes
Ru(2') C(201') C(207') 132.0(3) . . . yes
C(202') C(201') C(206') 121.5(4) . . . yes
C(202') C(201') C(207') 118.8(4) . . . yes
C(206') C(201') C(207') 119.7(4) . . . yes
Ru(2) C(202) C(201) 72.3(3) . . . yes
Ru(2) C(202) C(203) 72.1(3) . . . yes
Ru(2) C(202) C(209) 127.5(3) . . . yes
C(201) C(202) C(203) 121.7(5) . . . yes
C(201) C(202) C(209) 120.1(5) . . . yes
C(203) C(202) C(209) 118.1(5) . . . yes
Ru(2') C(202') C(201') 69.6(3) . . . yes
Ru(2') C(202') C(203') 70.1(3) . . . yes
Ru(2') C(202') C(209') 131.9(3) . . . yes
C(201') C(202') C(203') 118.1(4) . . . yes
C(201') C(202') C(209') 120.8(5) . . . yes
C(203') C(202') C(209') 121.1(4) . . . yes
Ru(2) C(203) C(202) 69.5(3) . . . yes
Ru(2) C(203) C(204) 70.0(3) . . . yes
Ru(2) C(203) C(211) 132.8(4) . . . yes
C(202) C(203) C(204) 117.9(5) . . . yes
C(202) C(203) C(211) 121.2(5) . . . yes
C(204) C(203) C(211) 120.9(5) . . . yes
Ru(2') C(203') C(202') 71.9(3) . . . yes
Ru(2') C(203') C(204') 71.8(3) . . . yes
Ru(2') C(203') C(211') 130.9(3) . . . yes
C(202') C(203') C(204') 121.3(4) . . . yes
C(202') C(203') C(211') 119.1(5) . . . yes
C(204') C(203') C(211') 119.5(5) . . . yes
Ru(2) C(204) C(203) 71.9(3) . . . yes
Ru(2) C(204) C(205) 71.6(3) . . . yes
Ru(2) C(204) C(213) 128.3(4) . . . yes
C(203) C(204) C(205) 121.3(5) . . . yes
C(203) C(204) C(213) 119.2(5) . . . yes
C(205) C(204) C(213) 119.5(5) . . . yes
Ru(2') C(204') C(203') 70.1(3) . . . yes
Ru(2') C(204') C(205') 69.9(3) . . . yes
Ru(2') C(204') C(213') 131.3(3) . . . yes
C(203') C(204') C(205') 119.2(5) . . . yes
C(203') C(204') C(213') 121.1(4) . . . yes
C(205') C(204') C(213') 119.7(4) . . . yes
Ru(2) C(205) C(204) 70.2(3) . . . yes
Ru(2) C(205) C(206) 70.5(3) . . . yes
Ru(2) C(205) C(215) 132.4(3) . . . yes
C(204) C(205) C(206) 119.3(5) . . . yes
C(204) C(205) C(215) 120.5(5) . . . yes
C(206) C(205) C(215) 120.2(5) . . . yes
Ru(2') C(205') C(204') 72.2(3) . . . yes
Ru(2') C(205') C(206') 71.1(3) . . . yes
Ru(2') C(205') C(215') 131.8(3) . . . yes
C(204') C(205') C(206') 120.6(4) . . . yes
C(204') C(205') C(215') 120.0(4) . . . yes
C(206') C(205') C(215') 119.3(4) . . . yes
Ru(2) C(206) C(201) 71.8(3) . . . yes
Ru(2) C(206) C(205) 71.6(3) . . . yes
Ru(2) C(206) C(217) 128.8(3) . . . yes
C(201) C(206) C(205) 121.0(5) . . . yes
C(201) C(206) C(217) 119.0(5) . . . yes
C(205) C(206) C(217) 120.0(5) . . . yes
Ru(2') C(206') C(201') 70.7(3) . . . yes
Ru(2') C(206') C(205') 70.5(2) . . . yes
Ru(2') C(206') C(217') 130.0(3) . . . yes
C(201') C(206') C(205') 119.2(4) . . . yes
C(201') C(206') C(217') 120.4(4) . . . yes
C(205') C(206') C(217') 120.4(4) . . . yes
C(201) C(207) C(208) 116.2(5) . . . yes
C(201) C(207) H207a 107.7 . . . no
C(201) C(207) H207b 107.8 . . . no
C(208) C(207) H207a 107.8 . . . no
C(208) C(207) H207b 107.7 . . . no
H207a C(207) H207b 109.5 . . . no
C(201') C(207') C(208') 109.1(4) . . . yes
C(201') C(207') H207'a 109.6(5) . . . yes
C(201') C(207') H207'b 109.5(4) . . . yes
C(208') C(207') H207'a 109.5(4) . . . yes
C(208') C(207') H207'b 109.6(5) . . . yes
H207'a C(207') H207'b 109.5(5) . . . yes
C(207) C(208) H208a 109.5 . . . no
C(207) C(208) H208b 109.4 . . . no
C(207) C(208) H208c 109.5 . . . no
H208a C(208) H208b 109.5 . . . no
H208a C(208) H208c 109.4 . . . no
H208b C(208) H208c 109.5 . . . no
C(207') C(208') H208'b 109.5(5) . . . yes
C(207') C(208') H208'c 109.4(5) . . . yes
C(207') C(208') H208'a 109.5(5) . . . yes
H208'b C(208') H208'c 109.5(6) . . . yes
H208'b C(208') H208'a 109.4(5) . . . yes
H208'c C(208') H208'a 109.5(6) . . . yes
C(202) C(209) C(210) 112.1(5) . . . yes
C(202) C(209) H209a 108.8 . . . no
C(202) C(209) H209b 108.8 . . . no
C(210) C(209) H209a 108.8 . . . no
C(210) C(209) H209b 108.8 . . . no
H209a C(209) H209b 109.5 . . . no
C(202') C(209') C(210') 116.5(4) . . . yes
C(202') C(209') H209'a 107.6(4) . . . yes
C(202') C(209') H209'b 107.7(5) . . . yes
C(210') C(209') H209'a 107.7(5) . . . yes
C(210') C(209') H209'b 107.6(5) . . . yes
H209'a C(209') H209'b 109.5(5) . . . yes
C(209) C(210) H210b 109.5 . . . no
C(209) C(210) H210c 109.5 . . . no
C(209) C(210) H210a 109.5 . . . no
H210b C(210) H210c 109.4 . . . no
H210b C(210) H210a 109.5 . . . no
H210c C(210) H210a 109.5 . . . no
C(209') C(210') H210'b 109.5(5) . . . yes
C(209') C(210') H210'c 109.5(5) . . . yes
C(209') C(210') H210'a 109.4(5) . . . yes
H210'b C(210') H210'c 109.4(5) . . . yes
H210'b C(210') H210'a 109.5(5) . . . yes
H210'c C(210') H210'a 109.5(6) . . . yes
C(203) C(211) C(212) 117.5(5) . . . yes
C(203) C(211) H211a 107.4 . . . no
C(203) C(211) H211b 107.5 . . . no
C(212) C(211) H211a 107.4 . . . no
C(212) C(211) H211b 107.4 . . . no
H211a C(211) H211b 109.4 . . . no
C(203') C(211') C(212') 109.5(4) . . . yes
C(203') C(211') H211'a 109.5(5) . . . yes
C(203') C(211') H211'b 109.5(5) . . . yes
C(212') C(211') H211'a 109.5(5) . . . yes
C(212') C(211') H211'b 109.5(5) . . . yes
H211'a C(211') H211'b 109.4(5) . . . yes
C(211) C(212) H212b 109.5 . . . no
C(211) C(212) H212c 109.4 . . . no
C(211) C(212) H212a 109.5 . . . no
H212b C(212) H212c 109.4 . . . no
H212b C(212) H212a 109.5 . . . no
H212c C(212) H212a 109.5 . . . no
C(211') C(212') H212'a 109.5(5) . . . yes
C(211') C(212') H212'b 109.5(5) . . . yes
C(211') C(212') H212'c 109.5(5) . . . yes
H212'a C(212') H212'b 109.5(6) . . . yes
H212'a C(212') H212'c 109.4(6) . . . yes
H212'b C(212') H212'c 109.5(6) . . . yes
C(204) C(213) C(214) 111.0(5) . . . yes
C(204) C(213) H213a 109.0 . . . no
C(204) C(213) H213b 109.1 . . . no
C(214) C(213) H213a 109.1 . . . no
C(214) C(213) H213b 109.1 . . . no
H213a C(213) H213b 109.5 . . . no
C(204') C(213') C(214') 116.6(4) . . . yes
C(204') C(213') H213'b 107.6(4) . . . yes
C(204') C(213') H213'a 107.7(5) . . . yes
C(214') C(213') H213'b 107.7(5) . . . yes
C(214') C(213') H213'a 107.6(5) . . . yes
H213'b C(213') H213'a 109.5(5) . . . yes
C(213) C(214) H214a 109.4 . . . no
C(213) C(214) H214b 109.5 . . . no
C(213) C(214) H214c 109.5 . . . no
H214a C(214) H214b 109.5 . . . no
H214a C(214) H214c 109.5 . . . no
H214b C(214) H214c 109.4 . . . no
C(213') C(214') H214'a 109.5(5) . . . yes
C(213') C(214') H214'b 109.4(5) . . . yes
C(213') C(214') H214'c 109.5(5) . . . yes
H214'a C(214') H214'b 109.5(6) . . . yes
H214'a C(214') H214'c 109.4(5) . . . yes
H214'b C(214') H214'c 109.5(6) . . . yes
C(205) C(215) C(216) 116.5(5) . . . yes
C(205) C(215) H215a 107.7 . . . no
C(205) C(215) H215b 107.6 . . . no
C(216) C(215) H215a 107.7 . . . no
C(216) C(215) H215b 107.7 . . . no
H215a C(215) H215b 109.5 . . . no
C(205') C(215') C(216') 110.1(5) . . . yes
C(205') C(215') H215'a 109.3(4) . . . yes
C(205') C(215') H215'b 109.4(5) . . . yes
C(216') C(215') H215'a 109.3(5) . . . yes
C(216') C(215') H215'b 109.3(5) . . . yes
H215'a C(215') H215'b 109.5(5) . . . yes
C(215) C(216) H216c 109.5 . . . no
C(215) C(216) H216b 109.5 . . . no
C(215) C(216) H216a 109.5 . . . no
H216c C(216) H216b 109.5 . . . no
H216c C(216) H216a 109.5 . . . no
H216b C(216) H216a 109.4 . . . no
C(215') C(216') H216'a 109.5(5) . . . yes
C(215') C(216') H216'b 109.4(5) . . . yes
C(215') C(216') H216'c 109.5(6) . . . yes
H216'a C(216') H216'b 109.5(6) . . . yes
H216'a C(216') H216'c 109.4(5) . . . yes
H216'b C(216') H216'c 109.5(6) . . . yes
C(206) C(217) C(218) 111.4(4) . . . yes
C(206) C(217) H217a 109.0 . . . no
C(206) C(217) H217b 109.0 . . . no
C(218) C(217) H217a 109.0 . . . no
C(218) C(217) H217b 109.0 . . . no
H217a C(217) H217b 109.4 . . . no
C(206') C(217') C(218') 115.6(4) . . . yes
C(206') C(217') H217'a 108.0(5) . . . yes
C(206') C(217') H217'b 108.0(5) . . . yes
C(218') C(217') H217'a 107.9(5) . . . yes
C(218') C(217') H217'b 107.9(5) . . . yes
H217'a C(217') H217'b 109.4(5) . . . yes
C(217) C(218) H218a 109.5 . . . no
C(217) C(218) H218b 109.4 . . . no
C(217) C(218) H218c 109.5 . . . no
H218a C(218) H218b 109.4 . . . no
H218a C(218) H218c 109.5 . . . no
H218b C(218) H218c 109.5 . . . no
C(217') C(218') H218'a 109.5 . . . no
C(217') C(218') H218'b 109.5 . . . no
C(217') C(218') H218'c 109.5 . . . no
H218'a C(218') H218'b 109.5 . . . no
H218'a C(218') H218'c 109.4 . . . no
H218'b C(218') H218'c 109.5 . . . no

loop_
_geom_bond_atom_site_label_1
_geom_bond_atom_site_label_2
_geom_bond_distance
_geom_bond_site_symmetry_1
_geom_bond_site_symmetry_2
_geom_bond_publ_flag
Ru(1) Cl(11) 2.445(1) . . yes
Ru(1) Cl(12) 2.461(1) . . yes
Ru(1) Cl(13) 2.431(1) . . yes
Ru(1) C(101) 2.190(4) . . yes
Ru(1) C(102) 2.173(4) . . yes
Ru(1) C(103) 2.184(5) . . yes
Ru(1) C(104) 2.167(5) . . yes
Ru(1) C(105) 2.189(5) . . yes
Ru(1) C(106) 2.169(5) . . yes
Ru(1') Cl(11) 2.447(1) . . yes
Ru(1') Cl(12) 2.456(1) . . yes
Ru(1') Cl(13) 2.430(1) . . yes
Ru(1') C(101') 2.191(4) . . yes
Ru(1') C(102') 2.165(4) . . yes
Ru(1') C(103') 2.187(4) . . yes
Ru(1') C(104') 2.163(4) . . yes
Ru(1') C(105') 2.187(5) . . yes
Ru(1') C(106') 2.168(5) . . yes
Ru(2) Cl(21) 2.443(1) . . yes
Ru(2) Cl(22) 2.440(1) . . yes
Ru(2) Cl(23) 2.458(1) . . yes
Ru(2) C(201) 2.199(5) . . yes
Ru(2) C(202) 2.164(5) . . yes
Ru(2) C(203) 2.198(5) . . yes
Ru(2) C(204) 2.173(5) . . yes
Ru(2) C(205) 2.191(5) . . yes
Ru(2) C(206) 2.176(5) . . yes
Ru(2') Cl(21) 2.440(1) . . yes
Ru(2') Cl(22) 2.442(1) . . yes
Ru(2') Cl(23) 2.457(1) . . yes
Ru(2') C(201') 2.173(4) . . yes
Ru(2') C(202') 2.205(5) . . yes
Ru(2') C(203') 2.181(4) . . yes
Ru(2') C(204') 2.203(5) . . yes
Ru(2') C(205') 2.173(4) . . yes
Ru(2') C(206') 2.182(4) . . yes
P(1) F(11) 1.542(4) . . yes
P(1) F(12) 1.564(4) . . yes
P(1) F(13) 1.523(4) . . yes
P(1) F(14) 1.540(4) . . yes
P(1) F(15) 1.525(5) . . yes
P(1) F(16) 1.448(5) . . yes
P(2) F(21) 1.419(6) . . yes
P(2) F(22) 1.429(6) . . yes
P(2) F(23) 1.415(6) . . yes
P(2) F(24) 1.458(7) . . yes
P(2) F(25) 1.476(6) . . yes
P(2) F(26) 1.455(6) . . yes
C(101) C(102) 1.434(6) . . yes
C(101) C(106) 1.418(6) . . yes
C(101) C(107) 1.524(6) . . yes
C(101') C(102') 1.427(6) . . yes
C(101') C(106') 1.424(6) . . yes
C(101') C(107') 1.534(6) . . yes
C(102) C(103) 1.418(6) . . yes
C(102) C(109) 1.510(6) . . yes
C(102') C(103') 1.431(6) . . yes
C(102') C(109') 1.503(6) . . yes
C(103) C(104) 1.432(6) . . yes
C(103) C(111) 1.536(6) . . yes
C(103') C(104') 1.433(6) . . yes
C(103') C(111') 1.518(6) . . yes
C(104) C(105) 1.420(6) . . yes
C(104) C(113) 1.513(6) . . yes
C(104') C(105') 1.413(6) . . yes
C(104') C(113') 1.516(6) . . yes
C(105) C(106) 1.426(6) . . yes
C(105) C(115) 1.538(7) . . yes
C(105') C(106') 1.422(6) . . yes
C(105') C(115') 1.533(7) . . yes
C(106) C(117) 1.523(7) . . yes
C(106') C(117') 1.531(7) . . yes
C(107) C(108) 1.525(7) . . yes
C(107) H107a 0.95 . . no
C(107) H107b 0.95 . . no
C(107') C(108') 1.519(7) . . yes
C(107') H107'a 0.950(5) . . yes
C(107') H107'b 0.951(5) . . yes
C(108) H108c 0.95 . . no
C(108) H108a 0.95 . . no
C(108) H108b 0.95 . . no
C(108') H108'c 0.951(5) . . yes
C(108') H108'a 0.951(6) . . yes
C(108') H108'b 0.950(6) . . yes
C(109) C(110) 1.532(7) . . yes
C(109) H109b 0.95 . . no
C(109) H109a 0.95 . . no
C(109') C(110') 1.537(7) . . yes
C(109') H109'a 0.951(5) . . yes
C(109') H109'b 0.951(5) . . yes
C(110) H110c 0.95 . . no
C(110) H110a 0.95 . . no
C(110) H110b 0.95 . . no
C(110') H110'a 0.951(5) . . yes
C(110') H110'b 0.951(6) . . yes
C(110') H110'c 0.951(6) . . yes
C(111) C(112) 1.523(7) . . yes
C(111) H111a 0.95 . . no
C(111) H111b 0.95 . . no
C(111') C(112') 1.535(7) . . yes
C(111') H111'a 0.950(5) . . yes
C(111') H111'b 0.951(5) . . yes
C(112) H112a 0.95 . . no
C(112) H112b 0.95 . . no
C(112) H112c 0.95 . . no
C(112') H112'a 0.951(5) . . yes
C(112') H112'b 0.950(6) . . yes
C(112') H112'c 0.951(5) . . yes
C(113) C(114) 1.541(7) . . yes
C(113) H113b 0.95 . . no
C(113) H113a 0.95 . . no
C(113') C(114') 1.543(7) . . yes
C(113') H113'a 0.950(5) . . yes
C(113') H113'b 0.951(5) . . yes
C(114) H114c 0.95 . . no
C(114) H114a 0.95 . . no
C(114) H114b 0.95 . . no
C(114') H114'c 0.951(6) . . yes
C(114') H114'a 0.951(5) . . yes
C(114') H114'b 0.950(6) . . yes
C(115) C(116) 1.525(7) . . yes
C(115) H115a 0.95 . . no
C(115) H115b 0.95 . . no
C(115') C(116') 1.525(7) . . yes
C(115') H115'a 0.951(5) . . yes
C(115') H115'b 0.951(5) . . yes
C(116) H116c 0.95 . . no
C(116) H116a 0.95 . . no
C(116) H116b 0.95 . . no
C(116') H116'a 0.951(6) . . yes
C(116') H116'b 0.950(5) . . yes
C(116') H116'c 0.951(6) . . yes
C(117) C(118) 1.540(8) . . yes
C(117) H117b 0.95 . . no
C(117) H117a 0.95 . . no
C(117') C(118') 1.538(8) . . yes
C(117') H117'a 0.950(5) . . yes
C(117') H117'b 0.951(6) . . yes
C(118) H118a 0.95 . . no
C(118) H118b 0.95 . . no
C(118) H118c 0.95 . . no
C(118') H118'a 0.951(6) . . yes
C(118') H118'b 0.950(7) . . yes
C(118') H118'c 0.951(7) . . yes
C(201) C(202) 1.424(7) . . yes
C(201) C(206) 1.424(7) . . yes
C(201) C(207) 1.509(7) . . yes
C(201') C(202') 1.436(6) . . yes
C(201') C(206') 1.416(6) . . yes
C(201') C(207') 1.514(6) . . yes
C(202) C(203) 1.436(7) . . yes
C(202) C(209) 1.512(7) . . yes
C(202') C(203') 1.429(6) . . yes
C(202') C(209') 1.508(7) . . yes
C(203) C(204) 1.428(7) . . yes
C(203) C(211) 1.513(7) . . yes
C(203') C(204') 1.429(6) . . yes
C(203') C(211') 1.518(6) . . yes
C(204) C(205) 1.429(7) . . yes
C(204) C(213) 1.517(7) . . yes
C(204') C(205') 1.422(6) . . yes
C(204') C(213') 1.525(7) . . yes
C(205) C(206) 1.420(7) . . yes
C(205) C(215) 1.520(7) . . yes
C(205') C(206') 1.432(6) . . yes
C(205') C(215') 1.510(6) . . yes
C(206) C(217) 1.508(7) . . yes
C(206') C(217') 1.537(6) . . yes
C(207) C(208) 1.529(8) . . yes
C(207) H207a 0.95 . . no
C(207) H207b 0.95 . . no
C(207') C(208') 1.531(7) . . yes
C(207') H207'a 0.951(5) . . yes
C(207') H207'b 0.951(5) . . yes
C(208) H208a 0.95 . . no
C(208) H208b 0.95 . . no
C(208) H208c 0.95 . . no
C(208') H208'b 0.951(6) . . yes
C(208') H208'c 0.951(6) . . yes
C(208') H208'a 0.950(6) . . yes
C(209) C(210) 1.549(7) . . yes
C(209) H209a 0.95 . . no
C(209) H209b 0.95 . . no
C(209') C(210') 1.531(7) . . yes
C(209') H209'a 0.951(5) . . yes
C(209') H209'b 0.951(5) . . yes
C(210) H210b 0.95 . . no
C(210) H210c 0.95 . . no
C(210) H210a 0.95 . . no
C(210') H210'b 0.951(6) . . yes
C(210') H210'c 0.951(5) . . yes
C(210') H210'a 0.951(6) . . yes
C(211) C(212) 1.524(8) . . yes
C(211) H211a 0.95 . . no
C(211) H211b 0.95 . . no
C(211') C(212') 1.537(7) . . yes
C(211') H211'a 0.951(5) . . yes
C(211') H211'b 0.950(5) . . yes
C(212) H212b 0.95 . . no
C(212) H212c 0.95 . . no
C(212) H212a 0.95 . . no
C(212') H212'a 0.950(6) . . yes
C(212') H212'b 0.951(5) . . yes
C(212') H212'c 0.951(6) . . yes
C(213) C(214) 1.531(7) . . yes
C(213) H213a 0.95 . . no
C(213) H213b 0.95 . . no
C(213') C(214') 1.525(7) . . yes
C(213') H213'b 0.951(5) . . yes
C(213') H213'a 0.951(5) . . yes
C(214) H214a 0.95 . . no
C(214) H214b 0.95 . . no
C(214) H214c 0.95 . . no
C(214') H214'a 0.951(6) . . yes
C(214') H214'b 0.951(6) . . yes
C(214') H214'c 0.950(5) . . yes
C(215) C(216) 1.532(8) . . yes
C(215) H215a 0.95 . . no
C(215) H215b 0.95 . . no
C(215') C(216') 1.521(7) . . yes
C(215') H215'a 0.951(5) . . yes
C(215') H215'b 0.951(5) . . yes
C(216) H216c 0.95 . . no
C(216) H216b 0.95 . . no
C(216) H216a 0.95 . . no
C(216') H216'a 0.951(6) . . yes
C(216') H216'b 0.951(6) . . yes
C(216') H216'c 0.951(6) . . yes
C(217) C(218) 1.537(7) . . yes
C(217) H217a 0.95 . . no
C(217) H217b 0.95 . . no
C(217') C(218') 1.532(7) . . yes
C(217') H217'a 0.950(5) . . yes
C(217') H217'b 0.951(5) . . yes
C(218) H218a 0.95 . . no
C(218) H218b 0.95 . . no
C(218) H218c 0.95 . . no
C(218') H218'a 0.95 . . no
C(218') H218'b 0.95 . . no
C(218') H218'c 0.95 . . no

loop_
_geom_contact_atom_site_label_1
_geom_contact_atom_site_label_2
_geom_contact_distance
_geom_contact_site_symmetry_1
_geom_contact_site_symmetry_2
_geom_contact_publ_flag
Cl(13) C(218') 3.572(5) . . no
F(11) C(110') 3.577(7) . 1_546 no
F(11) C(216') 3.586(8) . 1_556 no
F(12) C(110') 3.208(7) . 1_546 no
F(12) C(213') 3.281(6) . 2_656 no
F(12) C(111') 3.411(7) . 2_666 no
F(12) C(214') 3.423(7) . 2_656 no
F(13) C(110) 3.384(7) . 2_766 no
F(13) C(107) 3.500(6) . 2_766 no
F(14) C(209') 3.159(6) . 1_656 no
F(14) C(110) 3.226(7) . 2_766 no
F(14) C(210') 3.369(7) . 1_656 no
F(14) C(109) 3.580(6) . 2_766 no
F(15) C(111) 3.267(7) . 1_556 no
F(15) C(111') 3.543(7) . 2_666 no
F(15) C(112) 3.544(7) . 1_556 no
F(15) C(208') 3.588(7) . 2_666 no
F(16) C(212') 3.389(8) . 2_656 no
F(21) C(207) 3.306(8) . 1_655 no
F(21) C(215) 3.355(8) . 2_656 no
F(25) C(115') 3.569(9) . 2_666 no
F(26) C(115) 3.515(9) . . no
C(110) C(208') 3.580(8) . 1_655 no
C(110') C(110') 3.45(1) . 2_675 no

loop_
_geom_torsion_atom_site_label_1
_geom_torsion_atom_site_label_2
_geom_torsion_atom_site_label_3
_geom_torsion_atom_site_label_4
_geom_torsion_site_symmetry_1
_geom_torsion_site_symmetry_2
_geom_torsion_site_symmetry_3
_geom_torsion_site_symmetry_4
_geom_torsion
_geom_torsion_publ_flag
Ru(1) Cl(11) Ru(1') Cl(12) . . . . 41.35(4) no
Ru(1) Cl(11) Ru(1') Cl(13) . . . . -39.98(4) no
Ru(1) Cl(11) Ru(1') C(101') . . . . 145.8(1) no
Ru(1) Cl(11) Ru(1') C(102') . . . . -178.2(1) no
Ru(1) Cl(11) Ru(1') C(103') . . . . -141.9(1) no
Ru(1) Cl(11) Ru(1') C(104') . . . . -118.6(2) no
Ru(1) Cl(11) Ru(1') C(105') . . . . -173(1) no
Ru(1) Cl(11) Ru(1') C(106') . . . . 123.6(2) no
Ru(1) Cl(12) Ru(1') Cl(11) . . . . -41.06(4) no
Ru(1) Cl(12) Ru(1') Cl(13) . . . . 40.04(4) no
Ru(1) Cl(12) Ru(1') C(101') . . . . -144.2(1) no
Ru(1) Cl(12) Ru(1') C(102') . . . . -120.0(2) no
Ru(1) Cl(12) Ru(1') C(103') . . . . 177(1) no
Ru(1) Cl(12) Ru(1') C(104') . . . . 118.6(2) no
Ru(1) Cl(12) Ru(1') C(105') . . . . 143.2(1) no
Ru(1) Cl(12) Ru(1') C(106') . . . . 179.5(1) no
Ru(1) Cl(13) Ru(1') Cl(11) . . . . 40.21(4) no
Ru(1) Cl(13) Ru(1') Cl(12) . . . . -40.54(4) no
Ru(1) Cl(13) Ru(1') C(101') . . . . 172(1) no
Ru(1) Cl(13) Ru(1') C(102') . . . . 120.3(2) no
Ru(1) Cl(13) Ru(1') C(103') . . . . 143.1(1) no
Ru(1) Cl(13) Ru(1') C(104') . . . . 179.4(1) no
Ru(1) Cl(13) Ru(1') C(105') . . . . -145.3(1) no
Ru(1) Cl(13) Ru(1') C(106') . . . . -123.4(2) no
Ru(1) C(101) C(102) C(103) . . . . -53.3(4) no
Ru(1) C(101) C(102) C(109) . . . . 128.0(4) no
Ru(1) C(101) C(106) C(105) . . . . 53.7(4) no
Ru(1) C(101) C(106) C(117) . . . . -126.5(5) no
Ru(1) C(101) C(107) C(108) . . . . -1.7(7) no
Ru(1) C(102) C(101) C(106) . . . . 53.2(4) no
Ru(1) C(102) C(101) C(107) . . . . -127.1(4) no
Ru(1) C(102) C(103) C(104) . . . . -52.2(4) no
Ru(1) C(102) C(103) C(111) . . . . 127.8(4) no
Ru(1) C(102) C(109) C(110) . . . . -179.8(4) no
Ru(1) C(103) C(102) C(101) . . . . 53.3(4) no
Ru(1) C(103) C(102) C(109) . . . . -127.9(4) no
Ru(1) C(103) C(104) C(105) . . . . -54.9(4) no
Ru(1) C(103) C(104) C(113) . . . . 124.8(4) no
Ru(1) C(103) C(111) C(112) . . . . 2.5(7) no
Ru(1) C(104) C(103) C(102) . . . . 52.4(4) no
Ru(1) C(104) C(103) C(111) . . . . -127.6(4) no
Ru(1) C(104) C(105) C(106) . . . . -51.8(4) no
Ru(1) C(104) C(105) C(115) . . . . 127.4(4) no
Ru(1) C(104) C(113) C(114) . . . . 177.9(4) no
Ru(1) C(105) C(104) C(103) . . . . 54.7(4) no
Ru(1) C(105) C(104) C(113) . . . . -125.0(4) no
Ru(1) C(105) C(106) C(101) . . . . -53.8(4) no
Ru(1) C(105) C(106) C(117) . . . . 126.5(5) no
Ru(1) C(105) C(115) C(116) . . . . 0.5(7) no
Ru(1) C(106) C(101) C(102) . . . . -53.2(4) no
Ru(1) C(106) C(101) C(107) . . . . 127.1(5) no
Ru(1) C(106) C(105) C(104) . . . . 51.8(4) no
Ru(1) C(106) C(105) C(115) . . . . -127.4(5) no
Ru(1) C(106) C(117) C(118) . . . . 180.0(4) no
Ru(1') Cl(11) Ru(1) Cl(12) . . . . -41.26(4) no
Ru(1') Cl(11) Ru(1) Cl(13) . . . . 39.96(4) no
Ru(1') Cl(11) Ru(1) C(101) . . . . -145.3(1) no
Ru(1') Cl(11) Ru(1) C(102) . . . . 178.2(1) no
Ru(1') Cl(11) Ru(1) C(103) . . . . 142.4(1) no
Ru(1') Cl(11) Ru(1) C(104) . . . . 118.8(2) no
Ru(1') Cl(11) Ru(1) C(105) . . . . 179(1) no
Ru(1') Cl(11) Ru(1) C(106) . . . . -122.9(2) no
Ru(1') Cl(12) Ru(1) Cl(11) . . . . 41.13(4) no
Ru(1') Cl(12) Ru(1) Cl(13) . . . . -40.03(4) no
Ru(1') Cl(12) Ru(1) C(101) . . . . 144.0(1) no
Ru(1') Cl(12) Ru(1) C(102) . . . . 120.9(2) no
Ru(1') Cl(12) Ru(1) C(103) . . . . -175(1) no
Ru(1') Cl(12) Ru(1) C(104) . . . . -119.1(2) no
Ru(1') Cl(12) Ru(1) C(105) . . . . -143.6(1) no
Ru(1') Cl(12) Ru(1) C(106) . . . . -179.9(1) no
Ru(1') Cl(13) Ru(1) Cl(11) . . . . -40.26(4) no
Ru(1') Cl(13) Ru(1) Cl(12) . . . . 40.47(4) no
Ru(1') Cl(13) Ru(1) C(101) . . . . -173(1) no
Ru(1') Cl(13) Ru(1) C(102) . . . . -121.2(2) no
Ru(1') Cl(13) Ru(1) C(103) . . . . -143.9(1) no
Ru(1') Cl(13) Ru(1) C(104) . . . . 179.9(1) no
Ru(1') Cl(13) Ru(1) C(105) . . . . 144.5(1) no
Ru(1') Cl(13) Ru(1) C(106) . . . . 122.3(2) no
Ru(1') C(101') C(102') C(103') . . . . 54.0(4) no
Ru(1') C(101') C(102') C(109') . . . . -126.4(4) no
Ru(1') C(101') C(106') C(105') . . . . -53.9(4) no
Ru(1') C(101') C(106') C(117') . . . . 126.8(5) no
Ru(1') C(101') C(107') C(108') . . . . 2.8(7) no
Ru(1') C(102') C(101') C(106') . . . . -52.4(4) no
Ru(1') C(102') C(101') C(107') . . . . 127.2(4) no
Ru(1') C(102') C(103') C(104') . . . . 52.0(4) no
Ru(1') C(102') C(103') C(111') . . . . -128.4(4) no
Ru(1') C(102') C(109') C(110') . . . . 178.7(4) no
Ru(1') C(103') C(102') C(101') . . . . -54.1(4) no
Ru(1') C(103') C(102') C(109') . . . . 126.3(4) no
Ru(1') C(103') C(104') C(105') . . . . 54.7(4) no
Ru(1') C(103') C(104') C(113') . . . . -124.8(4) no
Ru(1') C(103') C(111') C(112') . . . . -1.5(7) no
Ru(1') C(104') C(103') C(102') . . . . -52.1(4) no
Ru(1') C(104') C(103') C(111') . . . . 128.4(4) no
Ru(1') C(104') C(105') C(106') . . . . 51.9(4) no
Ru(1') C(104') C(105') C(115') . . . . -126.9(4) no
Ru(1') C(104') C(113') C(114') . . . . -178.9(4) no
Ru(1') C(105') C(104') C(103') . . . . -54.6(4) no
Ru(1') C(105') C(104') C(113') . . . . 124.9(4) no
Ru(1') C(105') C(106') C(101') . . . . 54.0(4) no
Ru(1') C(105') C(106') C(117') . . . . -126.8(5) no
Ru(1') C(105') C(115') C(116') . . . . -0.7(7) no
Ru(1') C(106') C(101') C(102') . . . . 52.4(4) no
Ru(1') C(106') C(101') C(107') . . . . -127.3(4) no
Ru(1') C(106') C(105') C(104') . . . . -51.8(4) no
Ru(1') C(106') C(105') C(115') . . . . 126.9(4) no
Ru(1') C(106') C(117') C(118') . . . . 179.8(4) no
Ru(2) Cl(21) Ru(2') Cl(22) . . . . -39.27(4) no
Ru(2) Cl(21) Ru(2') Cl(23) . . . . 41.37(4) no
Ru(2) Cl(21) Ru(2') C(201') . . . . -177.7(1) no
Ru(2) Cl(21) Ru(2') C(202') . . . . 146.2(1) no
Ru(2) Cl(21) Ru(2') C(203') . . . . 123.7(2) no
Ru(2) Cl(21) Ru(2') C(204') . . . . -179(1) no
Ru(2) Cl(21) Ru(2') C(205') . . . . -119.1(2) no
Ru(2) Cl(21) Ru(2') C(206') . . . . -141.8(1) no
Ru(2) Cl(22) Ru(2') Cl(21) . . . . 39.32(4) no
Ru(2) Cl(22) Ru(2') Cl(23) . . . . -41.26(4) no
Ru(2) Cl(22) Ru(2') C(201') . . . . 120.5(2) no
Ru(2) Cl(22) Ru(2') C(202') . . . . 175(1) no
Ru(2) Cl(22) Ru(2') C(203') . . . . -123.5(2) no
Ru(2) Cl(22) Ru(2') C(204') . . . . -145.7(1) no
Ru(2) Cl(22) Ru(2') C(205') . . . . 178.9(1) no
Ru(2) Cl(22) Ru(2') C(206') . . . . 142.7(1) no
Ru(2) Cl(23) Ru(2') Cl(21) . . . . -41.11(4) no
Ru(2) Cl(23) Ru(2') Cl(22) . . . . 40.95(4) no
Ru(2) Cl(23) Ru(2') C(201') . . . . -119.9(2) no
Ru(2) Cl(23) Ru(2') C(202') . . . . -143.8(1) no
Ru(2) Cl(23) Ru(2') C(203') . . . . -179.9(1) no
Ru(2) Cl(23) Ru(2') C(204') . . . . 143.9(1) no
Ru(2) Cl(23) Ru(2') C(205') . . . . 119.3(2) no
Ru(2) Cl(23) Ru(2') C(206') . . . . 175(1) no
Ru(2) C(201) C(202) C(203) . . . . -54.7(4) no
Ru(2) C(201) C(202) C(209) . . . . 123.6(4) no
Ru(2) C(201) C(206) C(205) . . . . 54.2(4) no
Ru(2) C(201) C(206) C(217) . . . . -124.9(4) no
Ru(2) C(201) C(207) C(208) . . . . 1.1(9) no
Ru(2) C(202) C(201) C(206) . . . . 51.9(4) no
Ru(2) C(202) C(201) C(207) . . . . -128.8(5) no
Ru(2) C(202) C(203) C(204) . . . . -52.3(4) no
Ru(2) C(202) C(203) C(211) . . . . 128.4(5) no
Ru(2) C(202) C(209) C(210) . . . . 179.8(4) no
Ru(2) C(203) C(202) C(201) . . . . 54.8(4) no
Ru(2) C(203) C(202) C(209) . . . . -123.5(4) no
Ru(2) C(203) C(204) C(205) . . . . -54.0(4) no
Ru(2) C(203) C(204) C(213) . . . . 124.3(4) no
Ru(2) C(203) C(211) C(212) . . . . -1.1(9) no
Ru(2) C(204) C(203) C(202) . . . . 52.1(4) no
Ru(2) C(204) C(203) C(211) . . . . -128.7(5) no
Ru(2) C(204) C(205) C(206) . . . . -52.5(4) no
Ru(2) C(204) C(205) C(215) . . . . 128.3(4) no
Ru(2) C(204) C(213) C(214) . . . . 179.9(4) no
Ru(2) C(205) C(204) C(203) . . . . 54.2(4) no
Ru(2) C(205) C(204) C(213) . . . . -124.2(5) no
Ru(2) C(205) C(206) C(201) . . . . -54.3(4) no
Ru(2) C(205) C(206) C(217) . . . . 124.8(4) no
Ru(2) C(205) C(215) C(216) . . . . 0.3(8) no
Ru(2) C(206) C(201) C(202) . . . . -51.6(4) no
Ru(2) C(206) C(201) C(207) . . . . 129.0(5) no
Ru(2) C(206) C(205) C(204) . . . . 52.3(4) no
Ru(2) C(206) C(205) C(215) . . . . -128.5(4) no
Ru(2) C(206) C(217) C(218) . . . . 179.8(4) no
Ru(2') Cl(21) Ru(2) Cl(22) . . . . 39.31(4) no
Ru(2') Cl(21) Ru(2) Cl(23) . . . . -41.36(4) no
Ru(2') Cl(21) Ru(2) C(201) . . . . -145.3(1) no
Ru(2') Cl(21) Ru(2) C(202) . . . . 178.9(2) no
Ru(2') Cl(21) Ru(2) C(203) . . . . 142.6(2) no
Ru(2') Cl(21) Ru(2) C(204) . . . . 120.1(2) no
Ru(2') Cl(21) Ru(2) C(205) . . . . 177(1) no
Ru(2') Cl(21) Ru(2) C(206) . . . . -122.9(2) no
Ru(2') Cl(22) Ru(2) Cl(21) . . . . -39.26(4) no
Ru(2') Cl(22) Ru(2) Cl(23) . . . . 41.24(4) no
Ru(2') Cl(22) Ru(2) C(201) . . . . 178(1) no
Ru(2') Cl(22) Ru(2) C(202) . . . . -119.7(2) no
Ru(2') Cl(22) Ru(2) C(203) . . . . -142.1(1) no
Ru(2') Cl(22) Ru(2) C(204) . . . . -178.1(1) no
Ru(2') Cl(22) Ru(2) C(205) . . . . 145.9(1) no
Ru(2') Cl(22) Ru(2) C(206) . . . . 123.1(2) no
Ru(2') Cl(23) Ru(2) Cl(21) . . . . 41.06(4) no
Ru(2') Cl(23) Ru(2) Cl(22) . . . . -40.98(4) no
Ru(2') Cl(23) Ru(2) C(201) . . . . 144.2(2) no
Ru(2') Cl(23) Ru(2) C(202) . . . . 120.0(2) no
Ru(2') Cl(23) Ru(2) C(203) . . . . 176(2) no
Ru(2') Cl(23) Ru(2) C(204) . . . . -119.8(2) no
Ru(2') Cl(23) Ru(2) C(205) . . . . -143.7(2) no
Ru(2') Cl(23) Ru(2) C(206) . . . . -179.6(2) no
Ru(2') C(201') C(202') C(203') . . . . -52.4(4) no
Ru(2') C(201') C(202') C(209') . . . . 127.5(4) no
Ru(2') C(201') C(206') C(205') . . . . 53.0(4) no
Ru(2') C(201') C(206') C(217') . . . . -125.7(4) no
Ru(2') C(201') C(207') C(208') . . . . 177.7(4) no
Ru(2') C(202') C(201') C(206') . . . . 53.7(4) no
Ru(2') C(202') C(201') C(207') . . . . -128.7(4) no
Ru(2') C(202') C(203') C(204') . . . . -54.3(4) no
Ru(2') C(202') C(203') C(211') . . . . 127.4(4) no
Ru(2') C(202') C(209') C(210') . . . . 3.6(7) no
Ru(2') C(203') C(202') C(201') . . . . 52.2(4) no
Ru(2') C(203') C(202') C(209') . . . . -127.7(4) no
Ru(2') C(203') C(204') C(205') . . . . -51.7(4) no
Ru(2') C(203') C(204') C(213') . . . . 127.0(4) no
Ru(2') C(203') C(211') C(212') . . . . 178.9(4) no
Ru(2') C(204') C(203') C(202') . . . . 54.4(4) no
Ru(2') C(204') C(203') C(211') . . . . -127.3(4) no
Ru(2') C(204') C(205') C(206') . . . . -54.1(4) no
Ru(2') C(204') C(205') C(215') . . . . 128.5(4) no
Ru(2') C(204') C(213') C(214') . . . . -2.9(7) no
Ru(2') C(205') C(204') C(203') . . . . 51.8(4) no
Ru(2') C(205') C(204') C(213') . . . . -126.9(4) no
Ru(2') C(205') C(206') C(201') . . . . -53.1(4) no
Ru(2') C(205') C(206') C(217') . . . . 125.6(4) no
Ru(2') C(205') C(215') C(216') . . . . -177.0(4) no
Ru(2') C(206') C(201') C(202') . . . . -54.0(4) no
Ru(2') C(206') C(201') C(207') . . . . 128.4(4) no
Ru(2') C(206') C(205') C(204') . . . . 54.6(4) no
Ru(2') C(206') C(205') C(215') . . . . -128.0(4) no
Ru(2') C(206') C(217') C(218') . . . . -0.5(7) no
Cl(11) Ru(1) C(101) C(102) . . . . -73.0(3) no
Cl(11) Ru(1) C(101) C(106) . . . . 155.7(3) no
Cl(11) Ru(1) C(101) C(107) . . . . 40.7(5) no
Cl(11) Ru(1) C(102) C(101) . . . . 112.6(3) no
Cl(11) Ru(1) C(102) C(103) . . . . -113.6(3) no
Cl(11) Ru(1) C(102) C(109) . . . . -0.4(4) no
Cl(11) Ru(1) C(103) C(102) . . . . 72.1(3) no
Cl(11) Ru(1) C(103) C(104) . . . . -155.0(2) no
Cl(11) Ru(1) C(103) C(111) . . . . -41.7(5) no
Cl(11) Ru(1) C(104) C(103) . . . . 38.3(3) no
Cl(11) Ru(1) C(104) C(105) . . . . 170.1(2) no
Cl(11) Ru(1) C(104) C(113) . . . . -75.1(5) no
Cl(11) Ru(1) C(105) C(104) . . . . -68(1) no
Cl(11) Ru(1) C(105) C(106) . . . . 65(1) no
Cl(11) Ru(1) C(105) C(115) . . . . 179.7(8) no
Cl(11) Ru(1) C(106) C(101) . . . . -36.7(4) no
Cl(11) Ru(1) C(106) C(105) . . . . -170.4(2) no
Cl(11) Ru(1) C(106) C(117) . . . . 76.4(5) no
Cl(11) Ru(1') C(101') C(102') . . . . 71.5(3) no
Cl(11) Ru(1') C(101') C(106') . . . . -156.4(3) no
Cl(11) Ru(1') C(101') C(107') . . . . -42.4(5) no
Cl(11) Ru(1') C(102') C(101') . . . . -114.0(3) no
Cl(11) Ru(1') C(102') C(103') . . . . 112.8(3) no
Cl(11) Ru(1') C(102') C(109') . . . . -0.6(4) no
Cl(11) Ru(1') C(103') C(102') . . . . -72.5(3) no
Cl(11) Ru(1') C(103') C(104') . . . . 155.0(2) no
Cl(11) Ru(1') C(103') C(111') . . . . 40.5(5) no
Cl(11) Ru(1') C(104') C(103') . . . . -37.9(3) no
Cl(11) Ru(1') C(104') C(105') . . . . -170.4(2) no
Cl(11) Ru(1') C(104') C(113') . . . . 75.0(5) no
Cl(11) Ru(1') C(105') C(104') . . . . 62(1) no
Cl(11) Ru(1') C(105') C(106') . . . . -71(1) no
Cl(11) Ru(1') C(105') C(115') . . . . 174.6(7) no
Cl(11) Ru(1') C(106') C(101') . . . . 36.1(4) no
Cl(11) Ru(1') C(106') C(105') . . . . 169.5(2) no
Cl(11) Ru(1') C(106') C(117') . . . . -76.7(5) no
Cl(12) Ru(1) C(101) C(102) . . . . -155.9(2) no
Cl(12) Ru(1) C(101) C(106) . . . . 72.9(3) no
Cl(12) Ru(1) C(101) C(107) . . . . -42.1(5) no
Cl(12) Ru(1) C(102) C(101) . . . . 37.4(4) no
Cl(12) Ru(1) C(102) C(103) . . . . 171.2(2) no
Cl(12) Ru(1) C(102) C(109) . . . . -75.6(5) no
Cl(12) Ru(1) C(103) C(102) . . . . -71(1) no
Cl(12) Ru(1) C(103) C(104) . . . . 62(1) no
Cl(12) Ru(1) C(103) C(111) . . . . 175.1(9) no
Cl(12) Ru(1) C(104) C(103) . . . . -172.0(2) no
Cl(12) Ru(1) C(104) C(105) . . . . -40.2(4) no
Cl(12) Ru(1) C(104) C(113) . . . . 74.6(5) no
Cl(12) Ru(1) C(105) C(104) . . . . 153.5(2) no
Cl(12) Ru(1) C(105) C(106) . . . . -73.2(3) no
Cl(12) Ru(1) C(105) C(115) . . . . 41.4(5) no
Cl(12) Ru(1) C(106) C(101) . . . . -113.3(3) no
Cl(12) Ru(1) C(106) C(105) . . . . 113.0(3) no
Cl(12) Ru(1) C(106) C(117) . . . . -0.2(5) no
Cl(12) Ru(1') C(101') C(102') . . . . 154.6(2) no
Cl(12) Ru(1') C(101') C(106') . . . . -73.3(3) no
Cl(12) Ru(1') C(101') C(107') . . . . 40.7(5) no
Cl(12) Ru(1') C(102') C(101') . . . . -39.4(4) no
Cl(12) Ru(1') C(102') C(103') . . . . -172.6(2) no
Cl(12) Ru(1') C(102') C(109') . . . . 74.0(5) no
Cl(12) Ru(1') C(103') C(102') . . . . 69(2) no
Cl(12) Ru(1') C(103') C(104') . . . . -63(2) no
Cl(12) Ru(1') C(103') C(111') . . . . -178(1) no
Cl(12) Ru(1') C(104') C(103') . . . . 173.0(2) no
Cl(12) Ru(1') C(104') C(105') . . . . 40.5(4) no
Cl(12) Ru(1') C(104') C(113') . . . . -74.2(5) no
Cl(12) Ru(1') C(105') C(104') . . . . -153.6(2) no
Cl(12) Ru(1') C(105') C(106') . . . . 73.1(3) no
Cl(12) Ru(1') C(105') C(115') . . . . -40.8(5) no
Cl(12) Ru(1') C(106') C(101') . . . . 113.2(3) no
Cl(12) Ru(1') C(106') C(105') . . . . -113.4(3) no
Cl(12) Ru(1') C(106') C(117') . . . . 0.4(5) no
Cl(13) Ru(1) C(101) C(102) . . . . 59(1) no
Cl(13) Ru(1) C(101) C(106) . . . . -72(1) no
Cl(13) Ru(1) C(101) C(107) . . . . 172.5(8) no
Cl(13) Ru(1) C(102) C(101) . . . . -171.1(2) no
Cl(13) Ru(1) C(102) C(103) . . . . -37.3(4) no
Cl(13) Ru(1) C(102) C(109) . . . . 75.9(5) no
Cl(13) Ru(1) C(103) C(102) . . . . 155.0(2) no
Cl(13) Ru(1) C(103) C(104) . . . . -72.0(3) no
Cl(13) Ru(1) C(103) C(111) . . . . 41.2(5) no
Cl(13) Ru(1) C(104) C(103) . . . . 113.0(3) no
Cl(13) Ru(1) C(104) C(105) . . . . -115.2(3) no
Cl(13) Ru(1) C(104) C(113) . . . . -0.4(4) no
Cl(13) Ru(1) C(105) C(104) . . . . 70.1(3) no
Cl(13) Ru(1) C(105) C(106) . . . . -156.6(3) no
Cl(13) Ru(1) C(105) C(115) . . . . -42.0(5) no
Cl(13) Ru(1) C(106) C(101) . . . . 169.7(2) no
Cl(13) Ru(1) C(106) C(105) . . . . 36.0(4) no
Cl(13) Ru(1) C(106) C(117) . . . . -77.1(5) no
Cl(13) Ru(1') C(101') C(102') . . . . -59(1) no
Cl(13) Ru(1') C(101') C(106') . . . . 73(1) no
Cl(13) Ru(1') C(101') C(107') . . . . -173.0(7) no
Cl(13) Ru(1') C(102') C(101') . . . . 170.4(2) no
Cl(13) Ru(1') C(102') C(103') . . . . 37.2(3) no
Cl(13) Ru(1') C(102') C(109') . . . . -76.3(5) no
Cl(13) Ru(1') C(103') C(102') . . . . -155.1(2) no
Cl(13) Ru(1') C(103') C(104') . . . . 72.4(3) no
Cl(13) Ru(1') C(103') C(111') . . . . -42.1(5) no
Cl(13) Ru(1') C(104') C(103') . . . . -112.4(3) no
Cl(13) Ru(1') C(104') C(105') . . . . 115.1(3) no
Cl(13) Ru(1') C(104') C(113') . . . . 0.4(4) no
Cl(13) Ru(1') C(105') C(104') . . . . -70.0(3) no
Cl(13) Ru(1') C(105') C(106') . . . . 156.7(3) no
Cl(13) Ru(1') C(105') C(115') . . . . 42.8(5) no
Cl(13) Ru(1') C(106') C(101') . . . . -168.9(2) no
Cl(13) Ru(1') C(106') C(105') . . . . -35.6(4) no
Cl(13) Ru(1') C(106') C(117') . . . . 78.2(5) no
Cl(21) Ru(2) C(201) C(202) . . . . -71.3(3) no
Cl(21) Ru(2) C(201) C(206) . . . . 155.9(3) no
Cl(21) Ru(2) C(201) C(207) . . . . 42.1(6) no
Cl(21) Ru(2) C(202) C(201) . . . . 114.1(3) no
Cl(21) Ru(2) C(202) C(203) . . . . -112.7(3) no
Cl(21) Ru(2) C(202) C(209) . . . . -0.6(5) no
Cl(21) Ru(2) C(203) C(202) . . . . 72.5(3) no
Cl(21) Ru(2) C(203) C(204) . . . . -155.6(3) no
Cl(21) Ru(2) C(203) C(211) . . . . -41.5(6) no
Cl(21) Ru(2) C(204) C(203) . . . . 36.8(4) no
Cl(21) Ru(2) C(204) C(205) . . . . 170.0(2) no
Cl(21) Ru(2) C(204) C(213) . . . . -76.6(5) no
Cl(21) Ru(2) C(205) C(204) . . . . -65(1) no
Cl(21) Ru(2) C(205) C(206) . . . . 68(1) no
Cl(21) Ru(2) C(205) C(215) . . . . -178.3(8) no
Cl(21) Ru(2) C(206) C(201) . . . . -36.7(4) no
Cl(21) Ru(2) C(206) C(205) . . . . -169.5(2) no
Cl(21) Ru(2) C(206) C(217) . . . . 76.3(6) no
Cl(21) Ru(2') C(201') C(202') . . . . -113.1(3) no
Cl(21) Ru(2') C(201') C(206') . . . . 113.4(3) no
Cl(21) Ru(2') C(201') C(207') . . . . -0.2(4) no
Cl(21) Ru(2') C(202') C(201') . . . . 72.3(3) no
Cl(21) Ru(2') C(202') C(203') . . . . -155.7(2) no
Cl(21) Ru(2') C(202') C(209') . . . . -41.3(5) no
Cl(21) Ru(2') C(203') C(202') . . . . 36.7(3) no
Cl(21) Ru(2') C(203') C(204') . . . . 169.8(2) no
Cl(21) Ru(2') C(203') C(211') . . . . -76.5(5) no
Cl(21) Ru(2') C(204') C(203') . . . . -65(1) no
Cl(21) Ru(2') C(204') C(205') . . . . 68(1) no
Cl(21) Ru(2') C(204') C(213') . . . . -179.7(7) no
Cl(21) Ru(2') C(205') C(204') . . . . -169.5(2) no
Cl(21) Ru(2') C(205') C(206') . . . . -37.0(4) no
Cl(21) Ru(2') C(205') C(215') . . . . 75.9(5) no
Cl(21) Ru(2') C(206') C(201') . . . . -72.0(3) no
Cl(21) Ru(2') C(206') C(205') . . . . 155.8(2) no
Cl(21) Ru(2') C(206') C(217') . . . . 42.0(5) no
Cl(22) Ru(2) C(201) C(202) . . . . 70(1) no
Cl(22) Ru(2) C(201) C(206) . . . . -63(1) no
Cl(22) Ru(2) C(201) C(207) . . . . -176.4(8) no
Cl(22) Ru(2) C(202) C(201) . . . . -169.5(2) no
Cl(22) Ru(2) C(202) C(203) . . . . -36.3(4) no
Cl(22) Ru(2) C(202) C(209) . . . . 75.7(6) no
Cl(22) Ru(2) C(203) C(202) . . . . 156.2(3) no
Cl(22) Ru(2) C(203) C(204) . . . . -71.9(3) no
Cl(22) Ru(2) C(203) C(211) . . . . 42.1(6) no
Cl(22) Ru(2) C(204) C(203) . . . . 113.4(3) no
Cl(22) Ru(2) C(204) C(205) . . . . -113.4(3) no
Cl(22) Ru(2) C(204) C(213) . . . . 0.1(5) no
Cl(22) Ru(2) C(205) C(204) . . . . 72.0(3) no
Cl(22) Ru(2) C(205) C(206) . . . . -155.2(3) no
Cl(22) Ru(2) C(205) C(215) . . . . -41.8(5) no
Cl(22) Ru(2) C(206) C(201) . . . . 170.2(2) no
Cl(22) Ru(2) C(206) C(205) . . . . 37.4(4) no
Cl(22) Ru(2) C(206) C(217) . . . . -76.8(6) no
Cl(22) Ru(2') C(201') C(202') . . . . 170.0(2) no
Cl(22) Ru(2') C(201') C(206') . . . . 36.5(4) no
Cl(22) Ru(2') C(201') C(207') . . . . -77.1(5) no
Cl(22) Ru(2') C(202') C(201') . . . . -63(1) no
Cl(22) Ru(2') C(202') C(203') . . . . 70(1) no
Cl(22) Ru(2') C(202') C(209') . . . . -176.1(7) no
Cl(22) Ru(2') C(203') C(202') . . . . -169.2(2) no
Cl(22) Ru(2') C(203') C(204') . . . . -36.1(3) no
Cl(22) Ru(2') C(203') C(211') . . . . 77.6(5) no
Cl(22) Ru(2') C(204') C(203') . . . . 156.2(2) no
Cl(22) Ru(2') C(204') C(205') . . . . -70.6(3) no
Cl(22) Ru(2') C(204') C(213') . . . . 41.8(5) no
Cl(22) Ru(2') C(205') C(204') . . . . 114.5(3) no
Cl(22) Ru(2') C(205') C(206') . . . . -112.9(3) no
Cl(22) Ru(2') C(205') C(215') . . . . -0.1(4) no
Cl(22) Ru(2') C(206') C(201') . . . . -155.6(2) no
Cl(22) Ru(2') C(206') C(205') . . . . 72.1(3) no
Cl(22) Ru(2') C(206') C(217') . . . . -41.7(5) no
Cl(23) Ru(2) C(201) C(202) . . . . -154.0(3) no
Cl(23) Ru(2) C(201) C(206) . . . . 73.2(3) no
Cl(23) Ru(2) C(201) C(207) . . . . -40.7(6) no
Cl(23) Ru(2) C(202) C(201) . . . . 39.7(4) no
Cl(23) Ru(2) C(202) C(203) . . . . 172.8(2) no
Cl(23) Ru(2) C(202) C(209) . . . . -75.1(5) no
Cl(23) Ru(2) C(203) C(202) . . . . -62(2) no
Cl(23) Ru(2) C(203) C(204) . . . . 70(2) no
Cl(23) Ru(2) C(203) C(211) . . . . -176(1) no
Cl(23) Ru(2) C(204) C(203) . . . . -172.2(2) no
Cl(23) Ru(2) C(204) C(205) . . . . -38.9(4) no
Cl(23) Ru(2) C(204) C(213) . . . . 74.5(5) no
Cl(23) Ru(2) C(205) C(204) . . . . 154.9(3) no
Cl(23) Ru(2) C(205) C(206) . . . . -72.3(3) no
Cl(23) Ru(2) C(205) C(215) . . . . 41.2(6) no
Cl(23) Ru(2) C(206) C(201) . . . . -113.1(3) no
Cl(23) Ru(2) C(206) C(205) . . . . 114.1(3) no
Cl(23) Ru(2) C(206) C(217) . . . . 0.0(5) no
Cl(23) Ru(2') C(201') C(202') . . . . -38.7(4) no
Cl(23) Ru(2') C(201') C(206') . . . . -172.2(2) no
Cl(23) Ru(2') C(201') C(207') . . . . 74.2(5) no
Cl(23) Ru(2') C(202') C(201') . . . . 155.2(2) no
Cl(23) Ru(2') C(202') C(203') . . . . -72.8(3) no
Cl(23) Ru(2') C(202') C(209') . . . . 41.6(5) no
Cl(23) Ru(2') C(203') C(202') . . . . 113.8(3) no
Cl(23) Ru(2') C(203') C(204') . . . . -113.2(3) no
Cl(23) Ru(2') C(203') C(211') . . . . 0.6(5) no
Cl(23) Ru(2') C(204') C(203') . . . . 73.3(3) no
Cl(23) Ru(2') C(204') C(205') . . . . -153.5(3) no
Cl(23) Ru(2') C(204') C(213') . . . . -41.2(5) no
Cl(23) Ru(2') C(205') C(204') . . . . 40.4(4) no
Cl(23) Ru(2') C(205') C(206') . . . . 173.0(2) no
Cl(23) Ru(2') C(205') C(215') . . . . -74.2(5) no
Cl(23) Ru(2') C(206') C(201') . . . . 71(2) no
Cl(23) Ru(2') C(206') C(205') . . . . -61(2) no
Cl(23) Ru(2') C(206') C(217') . . . . -175(1) no
C(101) Ru(1) C(102) C(103) . . . . 133.8(4) no
C(101) Ru(1) C(102) C(109) . . . . -113.0(5) no
C(101) Ru(1) C(103) C(102) . . . . -28.6(3) no
C(101) Ru(1) C(103) C(104) . . . . 104.3(3) no
C(101) Ru(1) C(103) C(111) . . . . -142.4(5) no
C(101) Ru(1) C(104) C(103) . . . . -66.1(3) no
C(101) Ru(1) C(104) C(105) . . . . 65.7(3) no
C(101) Ru(1) C(104) C(113) . . . . -179.5(5) no
C(101) Ru(1) C(105) C(104) . . . . -104.8(3) no
C(101) Ru(1) C(105) C(106) . . . . 28.4(3) no
C(101) Ru(1) C(105) C(115) . . . . 143.0(5) no
C(101) Ru(1) C(106) C(105) . . . . -133.7(4) no
C(101) Ru(1) C(106) C(117) . . . . 113.1(6) no
C(101) C(102) Ru(1) C(103) . . . . -133.8(4) no
C(101) C(102) Ru(1) C(104) . . . . -104.7(3) no
C(101) C(102) Ru(1) C(105) . . . . -67.3(3) no
C(101) C(102) Ru(1) C(106) . . . . -29.8(3) no
C(101) C(102) C(103) C(104) . . . . 1.1(7) no
C(101) C(102) C(103) C(111) . . . . -178.9(4) no
C(101) C(102) C(109) C(110) . . . . 89.6(5) no
C(101) C(106) Ru(1) C(102) . . . . 30.1(3) no
C(101) C(106) Ru(1) C(103) . . . . 67.2(3) no
C(101) C(106) Ru(1) C(104) . . . . 105.0(3) no
C(101) C(106) Ru(1) C(105) . . . . 133.7(4) no
C(101) C(106) C(105) C(104) . . . . -2.0(7) no
C(101) C(106) C(105) C(115) . . . . 178.8(5) no
C(101) C(106) C(117) C(118) . . . . -89.8(6) no
C(101') Ru(1') C(102') C(103') . . . . -133.2(4) no
C(101') Ru(1') C(102') C(109') . . . . 113.3(5) no
C(101') Ru(1') C(103') C(102') . . . . 28.8(3) no
C(101') Ru(1') C(103') C(104') . . . . -103.7(3) no
C(101') Ru(1') C(103') C(111') . . . . 141.8(5) no
C(101') Ru(1') C(104') C(103') . . . . 66.6(3) no
C(101') Ru(1') C(104') C(105') . . . . -65.9(3) no
C(101') Ru(1') C(104') C(113') . . . . 179.5(5) no
C(101') Ru(1') C(105') C(104') . . . . 104.5(3) no
C(101') Ru(1') C(105') C(106') . . . . -28.7(3) no
C(101') Ru(1') C(105') C(115') . . . . -142.6(5) no
C(101') Ru(1') C(106') C(105') . . . . 133.4(4) no
C(101') Ru(1') C(106') C(117') . . . . -112.9(6) no
C(101') C(102') Ru(1') C(103') . . . . 133.2(4) no
C(101') C(102') Ru(1') C(104') . . . . 103.9(3) no
C(101') C(102') Ru(1') C(105') . . . . 66.7(3) no
C(101') C(102') Ru(1') C(106') . . . . 29.4(3) no
C(101') C(102') C(103') C(104') . . . . -2.1(7) no
C(101') C(102') C(103') C(111') . . . . 177.5(4) no
C(101') C(102') C(109') C(110') . . . . -91.0(5) no
C(101') C(106') Ru(1') C(102') . . . . -29.5(3) no
C(101') C(106') Ru(1') C(103') . . . . -67.1(3) no
C(101') C(106') Ru(1') C(104') . . . . -104.7(3) no
C(101') C(106') Ru(1') C(105') . . . . -133.4(4) no
C(101') C(106') C(105') C(104') . . . . 2.1(7) no
C(101') C(106') C(105') C(115') . . . . -179.1(4) no
C(101') C(106') C(117') C(118') . . . . 89.7(6) no
C(102) Ru(1) C(101) C(106) . . . . -131.3(4) no
C(102) Ru(1) C(101) C(107) . . . . 113.8(6) no
C(102) Ru(1) C(103) C(104) . . . . 133.0(4) no
C(102) Ru(1) C(103) C(111) . . . . -113.8(6) no
C(102) Ru(1) C(104) C(103) . . . . -28.8(3) no
C(102) Ru(1) C(104) C(105) . . . . 103.0(3) no
C(102) Ru(1) C(104) C(113) . . . . -142.2(5) no
C(102) Ru(1) C(105) C(104) . . . . -67.1(3) no
C(102) Ru(1) C(105) C(106) . . . . 66.2(3) no
C(102) Ru(1) C(105) C(115) . . . . -179.2(5) no
C(102) Ru(1) C(106) C(105) . . . . -103.6(3) no
C(102) Ru(1) C(106) C(117) . . . . 143.2(5) no
C(102) C(101) Ru(1) C(103) . . . . 28.3(3) no
C(102) C(101) Ru(1) C(104) . . . . 65.7(3) no
C(102) C(101) Ru(1) C(105) . . . . 102.7(3) no
C(102) C(101) Ru(1) C(106) . . . . 131.3(4) no
C(102) C(101) C(106) C(105) . . . . 0.6(7) no
C(102) C(101) C(106) C(117) . . . . -179.7(4) no
C(102) C(101) C(107) C(108) . . . . 88.0(6) no
C(102) C(103) Ru(1) C(104) . . . . -133.0(4) no
C(102) C(103) Ru(1) C(105) . . . . -103.4(3) no
C(102) C(103) Ru(1) C(106) . . . . -66.0(3) no
C(102) C(103) C(104) C(105) . . . . -2.5(7) no
C(102) C(103) C(104) C(113) . . . . 177.3(4) no
C(102) C(103) C(111) C(112) . . . . -87.9(6) no
C(102') Ru(1') C(101') C(106') . . . . 132.1(4) no
C(102') Ru(1') C(101') C(107') . . . . -113.8(6) no
C(102') Ru(1') C(103') C(104') . . . . -132.5(4) no
C(102') Ru(1') C(103') C(111') . . . . 113.0(6) no
C(102') Ru(1') C(104') C(103') . . . . 29.3(3) no
C(102') Ru(1') C(104') C(105') . . . . -103.2(3) no
C(102') Ru(1') C(104') C(113') . . . . 142.1(5) no
C(102') Ru(1') C(105') C(104') . . . . 67.0(3) no
C(102') Ru(1') C(105') C(106') . . . . -66.2(3) no
C(102') Ru(1') C(105') C(115') . . . . 179.9(5) no
C(102') Ru(1') C(106') C(105') . . . . 103.9(3) no
C(102') Ru(1') C(106') C(117') . . . . -142.4(5) no
C(102') C(101') Ru(1') C(103') . . . . -28.9(3) no
C(102') C(101') Ru(1') C(104') . . . . -66.5(3) no
C(102') C(101') Ru(1') C(105') . . . . -103.4(3) no
C(102') C(101') Ru(1') C(106') . . . . -132.1(4) no
C(102') C(101') C(106') C(105') . . . . -1.6(7) no
C(102') C(101') C(106') C(117') . . . . 179.2(4) no
C(102') C(101') C(107') C(108') . . . . -86.9(6) no
C(102') C(103') Ru(1') C(104') . . . . 132.5(4) no
C(102') C(103') Ru(1') C(105') . . . . 103.5(3) no
C(102') C(103') Ru(1') C(106') . . . . 66.2(3) no
C(102') C(103') C(104') C(105') . . . . 2.7(7) no
C(102') C(103') C(104') C(113') . . . . -176.8(4) no
C(102') C(103') C(111') C(112') . . . . 88.3(6) no
C(103) Ru(1) C(101) C(106) . . . . -102.9(3) no
C(103) Ru(1) C(101) C(107) . . . . 142.1(5) no
C(103) Ru(1) C(102) C(109) . . . . 113.2(6) no
C(103) Ru(1) C(104) C(105) . . . . 131.8(4) no
C(103) Ru(1) C(104) C(113) . . . . -113.4(6) no
C(103) Ru(1) C(105) C(104) . . . . -29.8(3) no
C(103) Ru(1) C(105) C(106) . . . . 103.5(3) no
C(103) Ru(1) C(105) C(115) . . . . -141.9(5) no
C(103) Ru(1) C(106) C(105) . . . . -66.5(3) no
C(103) Ru(1) C(106) C(117) . . . . -179.6(5) no
C(103) C(102) Ru(1) C(104) . . . . 29.1(3) no
C(103) C(102) Ru(1) C(105) . . . . 66.5(3) no
C(103) C(102) Ru(1) C(106) . . . . 104.0(3) no
C(103) C(102) C(101) C(106) . . . . -0.1(7) no
C(103) C(102) C(101) C(107) . . . . 179.6(4) no
C(103) C(102) C(109) C(110) . . . . -89.2(5) no
C(103) C(104) Ru(1) C(105) . . . . -131.8(4) no
C(103) C(104) Ru(1) C(106) . . . . -103.0(3) no
C(103) C(104) C(105) C(106) . . . . 2.9(7) no
C(103) C(104) C(105) C(115) . . . . -177.8(4) no
C(103) C(104) C(113) C(114) . . . . 88.7(6) no
C(103') Ru(1') C(101') C(106') . . . . 103.2(3) no
C(103') Ru(1') C(101') C(107') . . . . -142.8(5) no
C(103') Ru(1') C(102') C(109') . . . . -113.5(5) no
C(103') Ru(1') C(104') C(105') . . . . -132.5(4) no
C(103') Ru(1') C(104') C(113') . . . . 112.8(5) no
C(103') Ru(1') C(105') C(104') . . . . 29.4(3) no
C(103') Ru(1') C(105') C(106') . . . . -103.8(3) no
C(103') Ru(1') C(105') C(115') . . . . 142.2(5) no
C(103') Ru(1') C(106') C(105') . . . . 66.3(3) no
C(103') Ru(1') C(106') C(117') . . . . -179.9(5) no
C(103') C(102') Ru(1') C(104') . . . . -29.3(3) no
C(103') C(102') Ru(1') C(105') . . . . -66.5(3) no
C(103') C(102') Ru(1') C(106') . . . . -103.8(3) no
C(103') C(102') C(101') C(106') . . . . 1.6(7) no
C(103') C(102') C(101') C(107') . . . . -178.8(4) no
C(103') C(102') C(109') C(110') . . . . 88.6(5) no
C(103') C(104') Ru(1') C(105') . . . . 132.5(4) no
C(103') C(104') Ru(1') C(106') . . . . 103.7(3) no
C(103') C(104') C(105') C(106') . . . . -2.7(7) no
C(103') C(104') C(105') C(115') . . . . 178.5(4) no
C(103') C(104') C(113') C(114') . . . . -89.8(5) no
C(104) Ru(1) C(101) C(106) . . . . -65.5(3) no
C(104) Ru(1) C(101) C(107) . . . . 179.5(5) no
C(104) Ru(1) C(102) C(109) . . . . 142.3(5) no
C(104) Ru(1) C(103) C(111) . . . . 113.2(5) no
C(104) Ru(1) C(105) C(106) . . . . 133.3(4) no
C(104) Ru(1) C(105) C(115) . . . . -112.1(6) no
C(104) Ru(1) C(106) C(105) . . . . -28.7(3) no
C(104) Ru(1) C(106) C(117) . . . . -141.9(5) no
C(104) C(103) Ru(1) C(105) . . . . 29.5(3) no
C(104) C(103) Ru(1) C(106) . . . . 67.0(3) no
C(104) C(103) C(102) C(109) . . . . 179.8(4) no
C(104) C(103) C(111) C(112) . . . . 92.1(6) no
C(104) C(105) Ru(1) C(106) . . . . -133.3(4) no
C(104) C(105) C(106) C(117) . . . . 178.3(5) no
C(104) C(105) C(115) C(116) . . . . -88.3(6) no
C(104') Ru(1') C(101') C(106') . . . . 65.6(3) no
C(104') Ru(1') C(101') C(107') . . . . 179.7(5) no
C(104') Ru(1') C(102') C(109') . . . . -142.8(5) no
C(104') Ru(1') C(103') C(111') . . . . -114.5(5) no
C(104') Ru(1') C(105') C(106') . . . . -133.3(4) no
C(104') Ru(1') C(105') C(115') . . . . 112.8(6) no
C(104') Ru(1') C(106') C(105') . . . . 28.7(3) no
C(104') Ru(1') C(106') C(117') . . . . 142.5(5) no
C(104') C(103') Ru(1') C(105') . . . . -29.0(3) no
C(104') C(103') Ru(1') C(106') . . . . -66.3(3) no
C(104') C(103') C(102') C(109') . . . . 178.3(4) no
C(104') C(103') C(111') C(112') . . . . -92.2(6) no
C(104') C(105') Ru(1') C(106') . . . . 133.3(4) no
C(104') C(105') C(106') C(117') . . . . -178.6(4) no
C(104') C(105') C(115') C(116') . . . . 88.3(6) no
C(105) Ru(1) C(101) C(106) . . . . -28.6(3) no
C(105) Ru(1) C(101) C(107) . . . . -143.6(5) no
C(105) Ru(1) C(102) C(109) . . . . 179.7(5) no
C(105) Ru(1) C(103) C(111) . . . . 142.7(5) no
C(105) Ru(1) C(104) C(113) . . . . 114.8(6) no
C(105) Ru(1) C(106) C(117) . . . . -113.2(6) no
C(105) C(104) Ru(1) C(106) . . . . 28.8(3) no
C(105) C(104) C(103) C(111) . . . . 177.5(4) no
C(105) C(104) C(113) C(114) . . . . -91.6(6) no
C(105) C(106) C(101) C(107) . . . . -179.2(5) no
C(105) C(106) C(117) C(118) . . . . 89.9(6) no
C(105') Ru(1') C(101') C(106') . . . . 28.7(3) no
C(105') Ru(1') C(101') C(107') . . . . 142.7(5) no
C(105') Ru(1') C(102') C(109') . . . . -180.0(5) no
C(105') Ru(1') C(103') C(111') . . . . -143.5(5) no
C(105') Ru(1') C(104') C(113') . . . . -114.6(5) no
C(105') Ru(1') C(106') C(117') . . . . 113.8(6) no
C(105') C(104') Ru(1') C(106') . . . . -28.8(3) no
C(105') C(104') C(103') C(111') . . . . -176.9(4) no
C(105') C(104') C(113') C(114') . . . . 90.6(6) no
C(105') C(106') C(101') C(107') . . . . 178.8(5) no
C(105') C(106') C(117') C(118') . . . . -89.6(6) no
C(106) Ru(1) C(101) C(107) . . . . -115.0(6) no
C(106) Ru(1) C(102) C(109) . . . . -142.8(5) no
C(106) Ru(1) C(103) C(111) . . . . -179.8(5) no
C(106) Ru(1) C(104) C(113) . . . . 143.6(5) no
C(106) Ru(1) C(105) C(115) . . . . 114.6(6) no
C(106) C(101) C(102) C(109) . . . . -178.9(4) no
C(106) C(101) C(107) C(108) . . . . -92.3(6) no
C(106) C(105) C(104) C(113) . . . . -176.8(4) no
C(106) C(105) C(115) C(116) . . . . 90.9(6) no
C(106') Ru(1') C(101') C(107') . . . . 114.0(6) no
C(106') Ru(1') C(102') C(109') . . . . 142.7(5) no
C(106') Ru(1') C(103') C(111') . . . . 179.2(5) no
C(106') Ru(1') C(104') C(113') . . . . -143.4(5) no
C(106') Ru(1') C(105') C(115') . . . . -113.9(6) no
C(106') C(101') C(102') C(109') . . . . -178.9(4) no
C(106') C(101') C(107') C(108') . . . . 92.8(6) no
C(106') C(105') C(104') C(113') . . . . 176.8(4) no
C(106') C(105') C(115') C(116') . . . . -90.5(6) no
C(107) C(101) C(102) C(109) . . . . 0.9(7) no
C(107) C(101) C(106) C(117) . . . . 0.6(7) no
C(107') C(101') C(102') C(109') . . . . 0.8(7) no
C(107') C(101') C(106') C(117') . . . . -0.5(7) no
C(109) C(102) C(103) C(111) . . . . -0.2(7) no
C(109') C(102') C(103') C(111') . . . . -2.1(7) no
C(111) C(103) C(104) C(113) . . . . -2.7(7) no
C(111') C(103') C(104') C(113') . . . . 3.6(7) no
C(113) C(104) C(105) C(115) . . . . 2.4(7) no
C(113') C(104') C(105') C(115') . . . . -2.0(7) no
C(115) C(105) C(106) C(117) . . . . -0.9(7) no
C(115') C(105') C(106') C(117') . . . . 0.2(7) no
C(201) Ru(2) C(202) C(203) . . . . 133.1(5) no
C(201) Ru(2) C(202) C(209) . . . . -114.8(6) no
C(201) Ru(2) C(203) C(202) . . . . -28.8(3) no
C(201) Ru(2) C(203) C(204) . . . . 103.1(3) no
C(201) Ru(2) C(203) C(211) . . . . -142.8(6) no
C(201) Ru(2) C(204) C(203) . . . . -67.1(3) no
C(201) Ru(2) C(204) C(205) . . . . 66.1(3) no
C(201) Ru(2) C(204) C(213) . . . . 179.6(5) no
C(201) Ru(2) C(205) C(204) . . . . -103.8(3) no
C(201) Ru(2) C(205) C(206) . . . . 29.0(3) no
C(201) Ru(2) C(205) C(215) . . . . 142.5(6) no
C(201) Ru(2) C(206) C(205) . . . . -132.8(4) no
C(201) Ru(2) C(206) C(217) . . . . 113.0(6) no
C(201) C(202) Ru(2) C(203) . . . . -133.1(5) no
C(201) C(202) Ru(2) C(204) . . . . -103.6(3) no
C(201) C(202) Ru(2) C(205) . . . . -66.1(3) no
C(201) C(202) Ru(2) C(206) . . . . -29.0(3) no
C(201) C(202) C(203) C(204) . . . . 2.5(7) no
C(201) C(202) C(203) C(211) . . . . -176.7(5) no
C(201) C(202) C(209) C(210) . . . . 89.7(6) no
C(201) C(206) Ru(2) C(202) . . . . 29.0(3) no
C(201) C(206) Ru(2) C(203) . . . . 66.5(3) no
C(201) C(206) Ru(2) C(204) . . . . 103.7(3) no
C(201) C(206) Ru(2) C(205) . . . . 132.8(4) no
C(201) C(206) C(205) C(204) . . . . -2.0(7) no
C(201) C(206) C(205) C(215) . . . . 177.2(4) no
C(201) C(206) C(217) C(218) . . . . -90.9(6) no
C(201') Ru(2') C(202') C(203') . . . . 132.0(4) no
C(201') Ru(2') C(202') C(209') . . . . -113.6(6) no
C(201') Ru(2') C(203') C(202') . . . . -29.6(3) no
C(201') Ru(2') C(203') C(204') . . . . 103.4(3) no
C(201') Ru(2') C(203') C(211') . . . . -142.8(5) no
C(201') Ru(2') C(204') C(203') . . . . -66.5(3) no
C(201') Ru(2') C(204') C(205') . . . . 66.7(3) no
C(201') Ru(2') C(204') C(213') . . . . 179.1(5) no
C(201') Ru(2') C(205') C(204') . . . . -103.3(3) no
C(201') Ru(2') C(205') C(206') . . . . 29.2(3) no
C(201') Ru(2') C(205') C(215') . . . . 142.0(5) no
C(201') Ru(2') C(206') C(205') . . . . -132.3(4) no
C(201') Ru(2') C(206') C(217') . . . . 113.9(5) no
C(201') C(202') Ru(2') C(203') . . . . -132.0(4) no
C(201') C(202') Ru(2') C(204') . . . . -103.1(3) no
C(201') C(202') Ru(2') C(205') . . . . -66.1(3) no
C(201') C(202') Ru(2') C(206') . . . . -28.5(3) no
C(201') C(202') C(203') C(204') . . . . -2.2(7) no
C(201') C(202') C(203') C(211') . . . . 179.5(4) no
C(201') C(202') C(209') C(210') . . . . -85.9(6) no
C(201') C(206') Ru(2') C(202') . . . . 28.7(3) no
C(201') C(206') Ru(2') C(203') . . . . 66.0(3) no
C(201') C(206') Ru(2') C(204') . . . . 103.2(3) no
C(201') C(206') Ru(2') C(205') . . . . 132.3(4) no
C(201') C(206') C(205') C(204') . . . . 1.5(7) no
C(201') C(206') C(205') C(215') . . . . 178.9(4) no
C(201') C(206') C(217') C(218') . . . . 89.0(6) no
C(202) Ru(2) C(201) C(206) . . . . -132.8(5) no
C(202) Ru(2) C(201) C(207) . . . . 113.4(7) no
C(202) Ru(2) C(203) C(204) . . . . 131.9(5) no
C(202) Ru(2) C(203) C(211) . . . . -114.1(7) no
C(202) Ru(2) C(204) C(203) . . . . -29.8(3) no
C(202) Ru(2) C(204) C(205) . . . . 103.5(3) no
C(202) Ru(2) C(204) C(213) . . . . -143.1(6) no
C(202) Ru(2) C(205) C(204) . . . . -66.5(3) no
C(202) Ru(2) C(205) C(206) . . . . 66.3(3) no
C(202) Ru(2) C(205) C(215) . . . . 179.7(6) no
C(202) Ru(2) C(206) C(205) . . . . -103.8(3) no
C(202) Ru(2) C(206) C(217) . . . . 142.0(6) no
C(202) C(201) Ru(2) C(203) . . . . 29.0(3) no
C(202) C(201) Ru(2) C(204) . . . . 66.5(3) no
C(202) C(201) Ru(2) C(205) . . . . 103.9(3) no
C(202) C(201) Ru(2) C(206) . . . . 132.8(5) no
C(202) C(201) C(206) C(205) . . . . 2.6(7) no
C(202) C(201) C(206) C(217) . . . . -176.5(4) no
C(202) C(201) C(207) C(208) . . . . 91.1(7) no
C(202) C(203) Ru(2) C(204) . . . . -131.9(5) no
C(202) C(203) Ru(2) C(205) . . . . -103.0(3) no
C(202) C(203) Ru(2) C(206) . . . . -65.9(3) no
C(202) C(203) C(204) C(205) . . . . -1.9(7) no
C(202) C(203) C(204) C(213) . . . . 176.4(4) no
C(202) C(203) C(211) C(212) . . . . -91.3(7) no
C(202') Ru(2') C(201') C(206') . . . . -133.5(4) no
C(202') Ru(2') C(201') C(207') . . . . 112.9(6) no
C(202') Ru(2') C(203') C(204') . . . . 133.1(4) no
C(202') Ru(2') C(203') C(211') . . . . -113.2(6) no
C(202') Ru(2') C(204') C(203') . . . . -28.9(3) no
C(202') Ru(2') C(204') C(205') . . . . 104.3(3) no
C(202') Ru(2') C(204') C(213') . . . . -143.3(5) no
C(202') Ru(2') C(205') C(204') . . . . -65.9(3) no
C(202') Ru(2') C(205') C(206') . . . . 66.6(3) no
C(202') Ru(2') C(205') C(215') . . . . 179.4(5) no
C(202') Ru(2') C(206') C(205') . . . . -103.5(3) no
C(202') Ru(2') C(206') C(217') . . . . 142.7(5) no
C(202') C(201') Ru(2') C(203') . . . . 29.4(3) no
C(202') C(201') Ru(2') C(204') . . . . 66.8(3) no
C(202') C(201') Ru(2') C(205') . . . . 104.0(3) no
C(202') C(201') Ru(2') C(206') . . . . 133.5(4) no
C(202') C(201') C(206') C(205') . . . . -1.0(7) no
C(202') C(201') C(206') C(217') . . . . -179.7(4) no
C(202') C(201') C(207') C(208') . . . . -91.1(5) no
C(202') C(203') Ru(2') C(204') . . . . -133.1(4) no
C(202') C(203') Ru(2') C(205') . . . . -104.3(3) no
C(202') C(203') Ru(2') C(206') . . . . -66.7(3) no
C(202') C(203') C(204') C(205') . . . . 2.7(7) no
C(202') C(203') C(204') C(213') . . . . -178.6(4) no
C(202') C(203') C(211') C(212') . . . . 88.2(6) no
C(203) Ru(2) C(201) C(206) . . . . -103.8(3) no
C(203) Ru(2) C(201) C(207) . . . . 142.4(6) no
C(203) Ru(2) C(202) C(209) . . . . 112.1(6) no
C(203) Ru(2) C(204) C(205) . . . . 133.2(5) no
C(203) Ru(2) C(204) C(213) . . . . -113.3(6) no
C(203) Ru(2) C(205) C(204) . . . . -28.8(3) no
C(203) Ru(2) C(205) C(206) . . . . 104.0(3) no
C(203) Ru(2) C(205) C(215) . . . . -142.5(6) no
C(203) Ru(2) C(206) C(205) . . . . -66.3(3) no
C(203) Ru(2) C(206) C(217) . . . . 179.5(5) no
C(203) C(202) Ru(2) C(204) . . . . 29.5(3) no
C(203) C(202) Ru(2) C(205) . . . . 67.0(3) no
C(203) C(202) Ru(2) C(206) . . . . 104.2(3) no
C(203) C(202) C(201) C(206) . . . . -2.8(7) no
C(203) C(202) C(201) C(207) . . . . 176.5(5) no
C(203) C(202) C(209) C(210) . . . . -91.9(6) no
C(203) C(204) Ru(2) C(205) . . . . -133.2(5) no
C(203) C(204) Ru(2) C(206) . . . . -104.3(3) no
C(203) C(204) C(205) C(206) . . . . 1.7(7) no
C(203) C(204) C(205) C(215) . . . . -177.5(4) no
C(203) C(204) C(213) C(214) . . . . 90.6(6) no
C(203') Ru(2') C(201') C(206') . . . . -104.1(3) no
C(203') Ru(2') C(201') C(207') . . . . 142.3(5) no
C(203') Ru(2') C(202') C(209') . . . . 114.4(6) no
C(203') Ru(2') C(204') C(205') . . . . 133.1(4) no
C(203') Ru(2') C(204') C(213') . . . . -114.5(6) no
C(203') Ru(2') C(205') C(204') . . . . -28.8(3) no
C(203') Ru(2') C(205') C(206') . . . . 103.7(3) no
C(203') Ru(2') C(205') C(215') . . . . -143.5(5) no
C(203') Ru(2') C(206') C(205') . . . . -66.3(3) no
C(203') Ru(2') C(206') C(217') . . . . 179.9(5) no
C(203') C(202') Ru(2') C(204') . . . . 28.9(3) no
C(203') C(202') Ru(2') C(205') . . . . 65.9(3) no
C(203') C(202') Ru(2') C(206') . . . . 103.5(3) no
C(203') C(202') C(201') C(206') . . . . 1.3(7) no
C(203') C(202') C(201') C(207') . . . . 179.0(4) no
C(203') C(202') C(209') C(210') . . . . 94.0(6) no
C(203') C(204') Ru(2') C(205') . . . . -133.1(4) no
C(203') C(204') Ru(2') C(206') . . . . -103.8(3) no
C(203') C(204') C(205') C(206') . . . . -2.3(7) no
C(203') C(204') C(205') C(215') . . . . -179.7(4) no
C(203') C(204') C(213') C(214') . . . . -93.1(6) no
C(204) Ru(2) C(201) C(206) . . . . -66.4(3) no
C(204) Ru(2) C(201) C(207) . . . . 179.8(6) no
C(204) Ru(2) C(202) C(209) . . . . 141.6(6) no
C(204) Ru(2) C(203) C(211) . . . . 114.1(7) no
C(204) Ru(2) C(205) C(206) . . . . 132.8(5) no
C(204) Ru(2) C(205) C(215) . . . . -113.7(7) no
C(204) Ru(2) C(206) C(205) . . . . -29.1(3) no
C(204) Ru(2) C(206) C(217) . . . . -143.3(6) no
C(204) C(203) Ru(2) C(205) . . . . 28.9(3) no
C(204) C(203) Ru(2) C(206) . . . . 65.9(3) no
C(204) C(203) C(202) C(209) . . . . -175.8(4) no
C(204) C(203) C(211) C(212) . . . . 89.5(7) no
C(204) C(205) Ru(2) C(206) . . . . -132.8(5) no
C(204) C(205) C(206) C(217) . . . . 177.1(4) no
C(204) C(205) C(215) C(216) . . . . -90.1(6) no
C(204') Ru(2') C(201') C(206') . . . . -66.8(3) no
C(204') Ru(2') C(201') C(207') . . . . 179.7(5) no
C(204') Ru(2') C(202') C(209') . . . . 143.3(5) no
C(204') Ru(2') C(203') C(211') . . . . 113.7(6) no
C(204') Ru(2') C(205') C(206') . . . . 132.5(4) no
C(204') Ru(2') C(205') C(215') . . . . -114.6(6) no
C(204') Ru(2') C(206') C(205') . . . . -29.0(3) no
C(204') Ru(2') C(206') C(217') . . . . -142.8(5) no
C(204') C(203') Ru(2') C(205') . . . . 28.8(3) no
C(204') C(203') Ru(2') C(206') . . . . 66.4(3) no
C(204') C(203') C(202') C(209') . . . . 178.0(4) no
C(204') C(203') C(211') C(212') . . . . -90.2(6) no
C(204') C(205') Ru(2') C(206') . . . . -132.5(4) no
C(204') C(205') C(206') C(217') . . . . -179.8(4) no
C(204') C(205') C(215') C(216') . . . . 90.6(5) no
C(205) Ru(2) C(201) C(206) . . . . -29.0(3) no
C(205) Ru(2) C(201) C(207) . . . . -142.8(6) no
C(205) Ru(2) C(202) C(209) . . . . 179.1(5) no
C(205) Ru(2) C(203) C(211) . . . . 142.9(6) no
C(205) Ru(2) C(204) C(213) . . . . 113.5(6) no
C(205) Ru(2) C(206) C(217) . . . . -114.1(6) no
C(205) C(204) Ru(2) C(206) . . . . 28.9(3) no
C(205) C(204) C(203) C(211) . . . . 177.3(5) no
C(205) C(204) C(213) C(214) . . . . -91.0(6) no
C(205) C(206) C(201) C(207) . . . . -176.8(5) no
C(205) C(206) C(217) C(218) . . . . 90.0(6) no
C(205') Ru(2') C(201') C(206') . . . . -29.5(3) no
C(205') Ru(2') C(201') C(207') . . . . -143.1(5) no
C(205') Ru(2') C(202') C(209') . . . . -179.7(5) no
C(205') Ru(2') C(203') C(211') . . . . 142.5(5) no
C(205') Ru(2') C(204') C(213') . . . . 112.4(6) no
C(205') Ru(2') C(206') C(217') . . . . -113.8(5) no
C(205') C(204') Ru(2') C(206') . . . . 29.4(3) no
C(205') C(204') C(203') C(211') . . . . -179.0(4) no
C(205') C(204') C(213') C(214') . . . . 85.6(6) no
C(205') C(206') C(201') C(207') . . . . -178.6(4) no
C(205') C(206') C(217') C(218') . . . . -89.7(6) no
C(206) Ru(2) C(201) C(207) . . . . -113.8(7) no
C(206) Ru(2) C(202) C(209) . . . . -143.8(6) no
C(206) Ru(2) C(203) C(211) . . . . -179.9971 no
C(206) Ru(2) C(204) C(213) . . . . 142.4(6) no
C(206) Ru(2) C(205) C(215) . . . . 113.5(6) no
C(206) C(201) C(202) C(209) . . . . 175.5(4) no
C(206) C(201) C(207) C(208) . . . . -89.6(7) no
C(206) C(205) C(204) C(213) . . . . -176.6(4) no
C(206) C(205) C(215) C(216) . . . . 90.7(6) no
C(206') Ru(2') C(201') C(207') . . . . -113.6(6) no
C(206') Ru(2') C(202') C(209') . . . . -142.1(5) no
C(206') Ru(2') C(203') C(211') . . . . -179.9(5) no
C(206') Ru(2') C(204') C(213') . . . . 141.8(5) no
C(206') Ru(2') C(205') C(215') . . . . 112.8(6) no
C(206') C(201') C(202') C(209') . . . . -178.8(4) no
C(206') C(201') C(207') C(208') . . . . 86.6(5) no
C(206') C(205') C(204') C(213') . . . . 179.0(4) no
C(206') C(205') C(215') C(216') . . . . -86.8(5) no
C(207) C(201) C(202) C(209) . . . . -5.2(7) no
C(207) C(201) C(206) C(217) . . . . 4.1(7) no
C(207') C(201') C(202') C(209') . . . . -1.2(7) no
C(207') C(201') C(206') C(217') . . . . 2.7(7) no
C(209) C(202) C(203) C(211) . . . . 4.9(7) no
C(209') C(202') C(203') C(211') . . . . -0.3(7) no
C(211) C(203) C(204) C(213) . . . . -4.4(7) no
C(211') C(203') C(204') C(213') . . . . -0.3(7) no
C(213) C(204) C(205) C(215) . . . . 4.2(7) no
C(213') C(204') C(205') C(215') . . . . 1.6(7) no
C(215) C(205) C(206) C(217) . . . . -3.7(7) no
C(215') C(205') C(206') C(217') . . . . -2.3(7) no
